data_7134517
loop_
_publ_author_name
'Liberka, Michal'
'Gas, Piotr'
'Chorazy, Szymon'

_publ_section_title
;
 Decanuclear {CuI6ReV4} clusters utilizing cyanido and nitrido molecular
 bridges as efficient ligand-modulated luminophores
;
_journal_issue 47
_journal_name_full 'Chemical Communications'
_journal_page_first 8580
_journal_page_last 8583
_journal_paper_doi 10.1039/D5CC00403A
_journal_volume 61
_journal_year 2025
_chemical_formula_moiety 'C230 H178 Cu6 N32 O4 P12 Re4, 13(C H4 O)'
_chemical_formula_sum 'C243 H230 Cu6 N32 O17 P12 Re4'
_chemical_formula_weight 5368.38
_space_group_IT_number 2
_space_group_name_Hall '-P 1'
_space_group_name_H-M_alt 'P -1'
_symmetry_cell_setting triclinic
_symmetry_Int_Tables_number 2
_symmetry_space_group_name_Hall '-P 1'
_symmetry_space_group_name_H-M 'P -1'
_atom_sites_solution_hydrogens mixed
_audit_conform_dict_location ftp://ftp.iucr.org/pub/cif_core.dic
_audit_conform_dict_name cif_core.dic
_audit_conform_dict_version 2.4.5
_audit_creation_date 2025-04-29T13:02:21-00:00
_audit_creation_method 'WinGX routine CIF_UPDATE'
_audit_update_record
;
2025-04-30 deposited with the CCDC.	2025-05-08 downloaded from the CCDC.
;
_cell_angle_alpha 71.562(5)
_cell_angle_beta 72.401(5)
_cell_angle_gamma 62.918(5)
_cell_formula_units_Z 1
_cell_length_a 17.501(2)
_cell_length_b 18.190(3)
_cell_length_c 22.250(3)
_cell_measurement_reflns_used 57204
_cell_measurement_temperature 125(2)
_cell_measurement_theta_max 25.027
_cell_measurement_theta_min 1.964
_cell_measurement_wavelength 0.71073
_cell_volume 5876.7(15)
_computing_data_collection 'Bruker APEX4'
_computing_molecular_graphics 'Ortep for Windows (Farrugia, 2012)'
_computing_publication_material 'WinGX publication routines (Farrugia, 2012)'
_computing_structure_refinement 'SHELXL-2018/3 (Sheldrick, 2018)'
_computing_structure_solution 'SHELXT 2018/2 (Sheldrick, 2018)'
_diffrn_ambient_temperature 125(2)
_diffrn_measured_fraction_theta_full 0.999
_diffrn_measured_fraction_theta_max 0.999
_diffrn_measurement_device_type 'D8Quest Eco Photon50'
_diffrn_measurement_method \w
_diffrn_radiation_monochromator graphite
_diffrn_radiation_probe x-ray
_diffrn_radiation_type MoK\a
_diffrn_radiation_wavelength 0.71073
_diffrn_reflns_av_R_equivalents 0.0893
_diffrn_reflns_av_unetI/netI 0.1155
_diffrn_reflns_Laue_measured_fraction_full 0.999
_diffrn_reflns_Laue_measured_fraction_max 0.999
_diffrn_reflns_limit_h_max 20
_diffrn_reflns_limit_h_min -20
_diffrn_reflns_limit_k_max 21
_diffrn_reflns_limit_k_min -21
_diffrn_reflns_limit_l_max 26
_diffrn_reflns_limit_l_min -26
_diffrn_reflns_number 57204
_diffrn_reflns_point_group_measured_fraction_full 0.999
_diffrn_reflns_point_group_measured_fraction_max 0.999
_diffrn_reflns_theta_full 25.027
_diffrn_reflns_theta_max 25.027
_diffrn_reflns_theta_min 1.964
_diffrn_standards_decay_% 0
_diffrn_standards_interval_count 0
_diffrn_standards_interval_time 0
_diffrn_standards_number 0
_exptl_absorpt_coefficient_mu 2.732
_exptl_absorpt_correction_T_max 0.7454
_exptl_absorpt_correction_T_min 0.6690
_exptl_absorpt_correction_type multi-scan
_exptl_absorpt_process_details 'TWINABS (Sheldrick, 2009)'
_exptl_crystal_colour yellow
_exptl_crystal_density_diffrn 1.517
_exptl_crystal_density_method 'not measured'
_exptl_crystal_description block
_exptl_crystal_F_000 2702
_exptl_crystal_size_max 0.10
_exptl_crystal_size_mid 0.09
_exptl_crystal_size_min 0.05
_refine_diff_density_max 1.023
_refine_diff_density_min -0.876
_refine_diff_density_rms 0.156
_refine_ls_extinction_method none
_refine_ls_goodness_of_fit_ref 1.005
_refine_ls_hydrogen_treatment mixed
_refine_ls_matrix_type full
_refine_ls_number_constraints 0
_refine_ls_number_parameters 1532
_refine_ls_number_reflns 20736
_refine_ls_number_restraints 272
_refine_ls_restrained_S_all 1.006
_refine_ls_R_factor_all 0.0887
_refine_ls_R_factor_gt 0.0545
_refine_ls_shift/su_max 0.001
_refine_ls_shift/su_mean 0
_refine_ls_structure_factor_coef Fsqd
_refine_ls_weighting_details 'w=1/[\s^2^(Fo^2^)+(0.0209P)^2^+10.3818P] where P=(Fo^2^+2Fc^2^)/3'
_refine_ls_weighting_scheme calc
_refine_ls_wR_factor_gt 0.1047
_refine_ls_wR_factor_ref 0.1235
_reflns_Friedel_coverage 0
_reflns_number_gt 14354
_reflns_number_total 20736
_reflns_threshold_expression 'I > 2\s(I)'
_cod_data_source_file d5cc00403a2.cif
_cod_data_source_block compound_3
_cod_depositor_comments 'Adding full bibliography for 7134511--7134518.cif.'
_cod_original_cell_volume 5876.5(14)
_cod_database_code 7134517
_shelx_shelxl_version_number 2018/3

loop_
_symmetry_equiv_pos_as_xyz
'x, y, z'
'-x, -y, -z'

loop_
_atom_site_label
_atom_site_type_symbol
_atom_site_fract_x
_atom_site_fract_y
_atom_site_fract_z
_atom_site_U_iso_or_equiv
_atom_site_adp_type
_atom_site_occupancy
_atom_site_site_symmetry_order
_atom_site_calc_flag
_atom_site_refinement_flags_posn
_atom_site_refinement_flags_adp
_atom_site_refinement_flags_occupancy
_atom_site_disorder_assembly
_atom_site_disorder_group
Re2 Re 0.32712(2) 0.67723(2) 0.47357(2) 0.01510(8) Uani 1 1 d . . . . .
Re1 Re 0.34494(2) 0.59972(2) 0.77632(2) 0.01987(9) Uani 1 1 d . . . . .
Cu1 Cu 0.51035(6) 0.64174(5) 0.53746(4) 0.0178(2) Uani 1 1 d . . . . .
Cu2 Cu 0.58492(6) 0.29155(6) 0.77841(4) 0.0216(2) Uani 1 1 d . . . . .
Cu3 Cu 0.15661(6) 0.64503(6) 0.71110(4) 0.0208(2) Uani 1 1 d . . . . .
P3 P 0.68229(13) 0.32289(13) 0.80452(10) 0.0206(4) Uani 1 1 d . . . . .
P2 P 0.57083(13) 0.73571(13) 0.50853(10) 0.0210(4) Uani 1 1 d . . . . .
P6 P 0.15392(13) 0.51607(13) 0.73160(10) 0.0235(5) Uani 1 1 d . . . . .
P5 P 0.02728(13) 0.74335(13) 0.74591(10) 0.0230(5) Uani 1 1 d . . . . .
P4 P 0.58217(15) 0.16565(13) 0.83953(10) 0.0261(5) Uani 1 1 d . . . . .
P1 P 0.30181(14) 0.74387(13) 0.78417(10) 0.0248(5) Uani 1 1 d . . . . .
N2 N 0.4559(4) 0.6249(4) 0.6310(3) 0.0232(15) Uani 1 1 d . . . . .
N7 N 0.5904(4) 0.5241(4) 0.5245(3) 0.0208(14) Uani 1 1 d . . . . .
C7 C 0.6234(5) 0.4542(5) 0.5224(4) 0.0207(17) Uani 1 1 d . . . . .
N3 N 0.4743(4) 0.4008(4) 0.7842(3) 0.0236(15) Uani 1 1 d . . . . .
N1L N 0.1976(4) 0.6781(4) 0.4536(3) 0.0180(14) Uani 1 1 d . . . . .
N8 N 0.6184(4) 0.2972(4) 0.6829(3) 0.0218(15) Uani 1 1 d . . . . .
N6 N 0.4151(4) 0.6706(4) 0.4937(3) 0.0172(14) Uani 1 1 d . . . . .
N9 N 0.2091(4) 0.6717(4) 0.6178(3) 0.0232(15) Uani 1 1 d . . . . .
N5 N 0.4470(4) 0.6281(4) 0.8082(3) 0.0251(16) Uani 1 1 d . . . . .
C8 C 0.6357(4) 0.3075(4) 0.6279(4) 0.0170(16) Uani 1 1 d . . . . .
C9 C 0.2530(5) 0.6702(5) 0.5665(3) 0.0190(17) Uani 1 1 d . . . . .
C2 C 0.4190(5) 0.6190(4) 0.6829(4) 0.0190(17) Uani 1 1 d . . . . .
C40 C 0.5442(5) 0.8150(5) 0.4343(4) 0.0236(18) Uani 1 1 d . . . . .
C4 C 0.3084(5) 0.5649(5) 0.8770(4) 0.0259(19) Uani 1 1 d . . . . .
C107 C 0.3252(5) 0.4619(5) 0.6660(4) 0.0272(19) Uani 1 1 d . . . . .
H107 H 0.315197 0.520081 0.654247 0.033 Uiso 1 1 calc R U . . .
C58 C 0.6501(5) 0.4658(5) 0.7032(4) 0.0242(18) Uani 1 1 d . . . . .
H58 H 0.612105 0.44748 0.694945 0.029 Uiso 1 1 calc R U . . .
C10 C 0.2577(5) 0.8095(5) 0.4590(4) 0.0221(18) Uani 1 1 d . . . . .
C12 C 0.5257(5) 0.5864(5) 0.8254(4) 0.029(2) Uani 1 1 d . . . . .
H12 H 0.557665 0.528673 0.822746 0.035 Uiso 1 1 calc R U . . .
N1 N 0.2560(4) 0.6160(4) 0.7529(3) 0.0213(15) Uani 1 1 d . . . . .
C85 C 0.0000(5) 0.7406(5) 0.8321(4) 0.031(2) Uani 1 1 d . . . . .
O1L O -0.1071(4) 0.8235(4) 0.4558(4) 0.069(2) Uani 1 1 d . . . . .
C103 C 0.2712(5) 0.3536(4) 0.7211(4) 0.0197(17) Uani 1 1 d D U . . .
H103 H 0.22524 0.336393 0.746243 0.024 Uiso 1 1 calc R U . . .
C3 C 0.4264(5) 0.4711(5) 0.7815(4) 0.0218(18) Uani 1 1 d . . . . .
C56 C 0.7058(5) 0.3536(5) 0.9108(3) 0.0183(17) Uani 1 1 d D . . . .
H56 H 0.765229 0.339254 0.889979 0.022 Uiso 1 1 calc R U . . .
C23 C 0.2137(5) 0.7943(5) 0.8454(4) 0.029(2) Uani 1 1 d . . . . .
C50 C 0.7946(5) 0.2459(5) 0.8033(4) 0.0253(19) Uani 1 1 d . . . . .
C84 C -0.0671(5) 0.7386(5) 0.7308(4) 0.0269(19) Uani 1 1 d . . . . .
C106 C 0.4059(5) 0.4014(5) 0.6467(4) 0.035(2) Uani 1 1 d D . . . .
H106 H 0.45167 0.417892 0.620073 0.042 Uiso 1 1 calc R U . . .
C57 C 0.6978(5) 0.4186(5) 0.7530(3) 0.0192(17) Uani 1 1 d . . . . .
C102 C 0.2591(5) 0.4357(5) 0.7029(4) 0.0238(18) Uani 1 1 d D . . . .
C1L C 0.2020(5) 0.6201(5) 0.4263(4) 0.028(2) Uani 1 1 d . . . . .
H1L H 0.25711 0.575719 0.416905 0.034 Uiso 1 1 calc R U . . .
C5L C 0.1186(5) 0.7397(5) 0.4677(4) 0.0266(19) Uani 1 1 d . . . . .
H5L H 0.113974 0.782009 0.486566 0.032 Uiso 1 1 calc R U . . .
C62 C 0.7525(5) 0.4451(5) 0.7648(3) 0.0206(17) Uani 1 1 d . . . . .
H62 H 0.784613 0.41282 0.798632 0.025 Uiso 1 1 calc R U . . .
C68 C 0.6376(5) 0.0756(5) 0.7994(4) 0.031(2) Uani 1 1 d . . . . .
C59 C 0.6593(5) 0.5387(5) 0.6667(4) 0.0237(18) Uani 1 1 d . . . . .
H59 H 0.626848 0.571467 0.633119 0.028 Uiso 1 1 calc R U . . .
C13 C 0.5619(6) 0.6253(6) 0.8470(4) 0.042(2) Uani 1 1 d . . . . .
H13 H 0.617187 0.594153 0.85968 0.051 Uiso 1 1 calc R U . . .
C105 C 0.4200(5) 0.3177(5) 0.6659(4) 0.039(2) Uani 1 1 d D . . . .
H105 H 0.475525 0.274854 0.654676 0.047 Uiso 1 1 calc R U . . .
C39 C 0.7314(5) 0.6192(5) 0.4658(4) 0.033(2) Uani 1 1 d . . . . .
H39 H 0.697909 0.60086 0.45188 0.04 Uiso 1 1 calc R U . . .
C51 C 0.6486(5) 0.3494(5) 0.8842(3) 0.0239(18) Uani 1 1 d D . . . .
C90 C 0.0636(6) 0.6863(5) 0.8691(4) 0.036(2) Uani 1 1 d . . . . .
H90 H 0.119023 0.650723 0.849346 0.044 Uiso 1 1 calc R U . . .
C60 C 0.7149(5) 0.5647(5) 0.6782(4) 0.0248(18) Uani 1 1 d . . . . .
H60 H 0.721886 0.61457 0.651871 0.03 Uiso 1 1 calc R U . . .
C15 C 0.4354(5) 0.7531(6) 0.8311(4) 0.033(2) Uani 1 1 d . . . . .
H15 H 0.402968 0.811117 0.832713 0.039 Uiso 1 1 calc R U . . .
C53 C 0.5333(6) 0.3929(5) 0.9735(4) 0.034(2) Uani 1 1 d . . . . .
H53 H 0.474349 0.405838 0.9953 0.041 Uiso 1 1 calc R U . . .
C61 C 0.7610(5) 0.5184(5) 0.7280(4) 0.0276(19) Uani 1 1 d . . . . .
H61 H 0.798254 0.537257 0.736646 0.033 Uiso 1 1 calc R U . . .
C14 C 0.5168(6) 0.7088(6) 0.8497(4) 0.036(2) Uani 1 1 d . . . . .
H14 H 0.540692 0.736368 0.864134 0.043 Uiso 1 1 calc R U . . .
C49 C 0.8228(6) 0.1858(5) 0.8573(4) 0.036(2) Uani 1 1 d . . . . .
H49 H 0.783819 0.18697 0.897743 0.043 Uiso 1 1 calc R U . . .
C113 C 0.0463(5) 0.5780(5) 0.6439(4) 0.032(2) Uani 1 1 d . . . . .
H113 H 0.064813 0.623194 0.631068 0.039 Uiso 1 1 calc R U . . .
C52 C 0.5622(6) 0.3691(5) 0.9147(4) 0.033(2) Uani 1 1 d . . . . .
H52 H 0.522528 0.366264 0.895183 0.04 Uiso 1 1 calc R U . . .
C28 C 0.2241(5) 0.7788(6) 0.9083(4) 0.036(2) Uani 1 1 d . . . . .
H28 H 0.279329 0.74196 0.920034 0.043 Uiso 1 1 calc R U . . .
C35 C 0.7395(5) 0.7147(5) 0.5133(4) 0.033(2) Uani 1 1 d . . . . .
H35 H 0.712244 0.762327 0.532766 0.04 Uiso 1 1 calc R U . . .
C74 C 0.6392(6) 0.1239(6) 0.9081(4) 0.036(2) Uani 1 1 d . . . . .
C104 C 0.3497(6) 0.2986(6) 0.7024(5) 0.046(3) Uani 1 1 d D . . . .
H104 H 0.358857 0.240651 0.71517 0.055 Uiso 1 1 calc R U . . .
C16 C 0.4035(5) 0.7115(5) 0.8104(4) 0.030(2) Uani 1 1 d . . . . .
C41 C 0.6022(5) 0.8438(5) 0.3901(4) 0.0268(19) Uani 1 1 d . . . . .
H41 H 0.659272 0.825613 0.397714 0.032 Uiso 1 1 calc R U . . .
C67 C 0.4754(6) 0.1612(5) 0.8782(4) 0.030(2) Uani 1 1 d . . . . .
C3L C 0.0489(5) 0.6853(5) 0.4260(4) 0.030(2) Uani 1 1 d . . . . .
H3L H -0.00172 0.688548 0.415866 0.036 Uiso 1 1 calc R U . . .
C48 C 0.9076(6) 0.1235(6) 0.8531(5) 0.046(3) Uani 1 1 d . . . . .
H48 H 0.92613 0.082284 0.890405 0.056 Uiso 1 1 calc R U . . .
C4L C 0.0445(5) 0.7430(5) 0.4556(4) 0.0277(19) Uani 1 1 d D . . . .
C108 C 0.0766(5) 0.5112(5) 0.6954(4) 0.0264(19) Uani 1 1 d . . . . .
C54 C 0.5935(6) 0.3970(6) 0.9995(4) 0.041(2) Uani 1 1 d . . . . .
H54 H 0.576277 0.412941 1.039812 0.05 Uiso 1 1 calc R U . . .
C2L C 0.1305(5) 0.6217(5) 0.4112(4) 0.030(2) Uani 1 1 d . . . . .
H2L1 H 0.136801 0.579971 0.39096 0.036 Uiso 1 1 calc R U . . .
C43 C 0.4948(7) 0.9260(6) 0.3222(5) 0.046(3) Uani 1 1 d . U . . .
H43 H 0.478591 0.964041 0.283234 0.056 Uiso 1 1 calc R U . . .
C83 C -0.0859(5) 0.7693(5) 0.6692(4) 0.036(2) Uani 1 1 d . . . . .
H83 H -0.051797 0.795686 0.636015 0.043 Uiso 1 1 calc R U . . .
C112 C -0.0109(6) 0.5784(6) 0.6116(4) 0.039(2) Uani 1 1 d . . . . .
H112 H -0.028901 0.621939 0.575227 0.047 Uiso 1 1 calc R U . . .
C75 C 0.6032(7) 0.1662(6) 0.9571(4) 0.044(3) Uani 1 1 d . . . . .
H75 H 0.548143 0.212734 0.956208 0.052 Uiso 1 1 calc R U . . .
C45 C 0.4597(6) 0.8417(5) 0.4234(4) 0.035(2) Uani 1 1 d . U . . .
H45 H 0.419044 0.821872 0.45502 0.042 Uiso 1 1 calc R U . . .
C73 C 0.6971(6) 0.0812(6) 0.7424(4) 0.041(2) Uani 1 1 d . . . . .
H73 H 0.705901 0.132099 0.723119 0.049 Uiso 1 1 calc R U . . .
C101 C 0.1329(5) 0.4736(5) 0.8176(4) 0.0257(19) Uani 1 1 d . . . . .
C44 C 0.4361(6) 0.8959(5) 0.3678(4) 0.039(2) Uani 1 1 d . U . . .
H44 H 0.37915 0.913296 0.360219 0.047 Uiso 1 1 calc R U . . .
C24 C 0.1316(6) 0.8480(5) 0.8296(5) 0.039(2) Uani 1 1 d . . . . .
H24 H 0.123424 0.858468 0.786913 0.047 Uiso 1 1 calc R U . . .
C100 C 0.1987(6) 0.4451(5) 0.8517(4) 0.037(2) Uani 1 1 d . . . . .
H100 H 0.255504 0.440563 0.828632 0.045 Uiso 1 1 calc R U . . .
C66 C 0.4037(6) 0.2225(6) 0.8529(5) 0.041(2) Uani 1 1 d . . . . .
H66 H 0.40949 0.26807 0.818923 0.049 Uiso 1 1 calc R U . . .
C82 C -0.1548(6) 0.7618(6) 0.6555(6) 0.051(3) Uani 1 1 d . . . . .
H82 H -0.16725 0.783275 0.613191 0.061 Uiso 1 1 calc R U . . .
C38 C 0.8214(6) 0.5761(6) 0.4569(4) 0.043(2) Uani 1 1 d . . . . .
H38 H 0.849505 0.528257 0.437535 0.052 Uiso 1 1 calc R U . . .
C109 C 0.0464(6) 0.4466(6) 0.7145(5) 0.040(2) Uani 1 1 d D . . . .
H109 H 0.066458 0.400801 0.74918 0.048 Uiso 1 1 calc R U . . .
C99 C 0.1846(7) 0.4227(6) 0.9186(4) 0.047(3) Uani 1 1 d . . . . .
H99 H 0.230179 0.405314 0.941272 0.057 Uiso 1 1 calc R U . . .
C65 C 0.3225(6) 0.2176(6) 0.8772(5) 0.051(3) Uani 1 1 d . . . . .
H65 H 0.273014 0.259015 0.859207 0.062 Uiso 1 1 calc R U . . .
N13 N 0.4703(7) 0.0948(6) 0.9291(4) 0.072(3) Uani 1 1 d . . . . .
C6L C -0.0430(6) 0.8125(5) 0.4728(5) 0.038(2) Uani 1 1 d D . . . .
C55 C 0.6774(6) 0.3782(6) 0.9670(4) 0.036(2) Uani 1 1 d D . . . .
H55 H 0.717471 0.382759 0.985031 0.043 Uiso 1 1 calc R U . . .
N12 N 0.8520(6) 0.2424(6) 0.7444(5) 0.066(3) Uani 1 1 d . . . . .
C111 C -0.0408(6) 0.5146(6) 0.6332(5) 0.043(2) Uani 1 1 d . . . . .
H111 H -0.082202 0.516776 0.612523 0.051 Uiso 1 1 calc R U . . .
C42 C 0.5780(6) 0.8997(5) 0.3341(4) 0.041(2) Uani 1 1 d . . . . .
H42 H 0.618435 0.920664 0.303294 0.049 Uiso 1 1 calc R U . . .
C69 C 0.6267(6) 0.0013(6) 0.8272(5) 0.045(3) Uani 1 1 d . . . . .
H69 H 0.58647 -0.003467 0.866453 0.054 Uiso 1 1 calc R U . . .
C86 C -0.0809(6) 0.7921(5) 0.8619(4) 0.036(2) Uani 1 1 d . . . . .
H86 H -0.124893 0.829665 0.837128 0.043 Uiso 1 1 calc R U . . .
C46 C 0.9370(6) 0.1806(5) 0.7413(5) 0.046(3) Uani 1 1 d . . . . .
H46 H 0.976778 0.179166 0.701182 0.055 Uiso 1 1 calc R U . . .
C81 C -0.2036(7) 0.7241(7) 0.7024(6) 0.057(3) Uani 1 1 d . . . . .
H81 H -0.25024 0.719322 0.692789 0.068 Uiso 1 1 calc R U . . .
C27 C 0.1554(6) 0.8162(6) 0.9538(5) 0.048(3) Uani 1 1 d . . . . .
H27 H 0.163168 0.804416 0.996814 0.058 Uiso 1 1 calc R U . . .
C87 C -0.0976(7) 0.7888(6) 0.9267(5) 0.054(3) Uani 1 1 d . . . . .
H87 H -0.153283 0.823536 0.946712 0.064 Uiso 1 1 calc R U . . .
C37 C 0.8688(6) 0.6035(6) 0.4763(5) 0.043(2) Uani 1 1 d . . . . .
H37 H 0.930549 0.574323 0.470592 0.052 Uiso 1 1 calc R U . . .
C25 C 0.0618(6) 0.8863(6) 0.8751(5) 0.050(3) Uani 1 1 d . . . . .
H25 H 0.006116 0.922452 0.863904 0.06 Uiso 1 1 calc R U . . .
N15 N 0.0481(7) 0.4788(6) 0.8508(5) 0.077(3) Uani 1 1 d . . . . .
N14 N -0.1146(6) 0.6962(6) 0.7803(5) 0.071(3) Uani 1 1 d . . . . .
C47 C 0.9638(6) 0.1221(6) 0.7950(5) 0.052(3) Uani 1 1 d . . . . .
H47 H 1.021798 0.080192 0.792027 0.062 Uiso 1 1 calc R U . . .
C89 C 0.0466(7) 0.6836(6) 0.9350(4) 0.047(3) Uani 1 1 d . . . . .
H89 H 0.090257 0.646233 0.960024 0.057 Uiso 1 1 calc R U . . .
C26 C 0.0749(6) 0.8709(6) 0.9372(5) 0.050(3) Uani 1 1 d . . . . .
H26 H 0.02827 0.897993 0.968578 0.06 Uiso 1 1 calc R U . . .
C77 C 0.7206(8) 0.0747(7) 1.0112(5) 0.059(3) Uani 1 1 d . . . . .
H77 H 0.748136 0.057251 1.047088 0.071 Uiso 1 1 calc R U . . .
C110 C -0.0135(6) 0.4487(6) 0.6830(5) 0.043(2) Uani 1 1 d . . . . .
H110 H -0.03437 0.405044 0.696272 0.052 Uiso 1 1 calc R U . . .
C79 C 0.7177(6) 0.0537(6) 0.9112(5) 0.045(3) Uani 1 1 d . . . . .
H79 H 0.743289 0.022229 0.878154 0.054 Uiso 1 1 calc R U . . .
C88 C -0.0332(7) 0.7348(6) 0.9635(5) 0.049(3) Uani 1 1 d . . . . .
H88 H -0.044722 0.733532 1.008251 0.058 Uiso 1 1 calc R U . . .
C36 C 0.8291(6) 0.6717(6) 0.5035(4) 0.046(3) Uani 1 1 d . . . . .
H36 H 0.863431 0.690376 0.516109 0.055 Uiso 1 1 calc R U . . .
C98 C 0.1025(8) 0.4265(7) 0.9512(5) 0.057(3) Uani 1 1 d . . . . .
H98 H 0.092001 0.409604 0.99694 0.068 Uiso 1 1 calc R U . . .
C76 C 0.6442(9) 0.1436(7) 1.0079(5) 0.065(4) Uani 1 1 d . . . . .
H76 H 0.619265 0.175872 1.040374 0.078 Uiso 1 1 calc R U . . .
C71 C 0.7329(7) -0.0612(7) 0.7416(6) 0.063(4) Uani 1 1 d . . . . .
H71 H 0.765818 -0.108991 0.722327 0.075 Uiso 1 1 calc R U . . .
C63 C 0.3875(7) 0.0931(7) 0.9542(6) 0.071(4) Uani 1 1 d . . . . .
H63 H 0.380523 0.050422 0.990547 0.085 Uiso 1 1 calc R U . . .
C80 C -0.1865(7) 0.6930(7) 0.7630(6) 0.065(3) Uani 1 1 d . . . . .
H80 H -0.222803 0.668305 0.795297 0.078 Uiso 1 1 calc R U . . .
C70 C 0.6739(7) -0.0652(7) 0.7979(6) 0.065(3) Uani 1 1 d . . . . .
H70 H 0.665797 -0.116415 0.817153 0.078 Uiso 1 1 calc R U . . .
C72 C 0.7436(6) 0.0120(6) 0.7139(5) 0.054(3) Uani 1 1 d . . . . .
H72 H 0.783485 0.015959 0.674306 0.065 Uiso 1 1 calc R U . . .
C78 C 0.7581(7) 0.0301(7) 0.9629(5) 0.059(3) Uani 1 1 d . . . . .
H78 H 0.812351 -0.017297 0.965036 0.071 Uiso 1 1 calc R U . . .
C64 C 0.3144(7) 0.1527(7) 0.9271(5) 0.056(3) Uani 1 1 d . . . . .
H64 H 0.259608 0.148138 0.943339 0.067 Uiso 1 1 calc R U . . .
C97 C 0.0357(7) 0.4543(7) 0.9188(5) 0.062(3) Uani 1 1 d . . . . .
H97 H -0.020308 0.457046 0.942663 0.075 Uiso 1 1 calc R U . . .
C34 C 0.6896(5) 0.6875(5) 0.4943(4) 0.0231(18) Uani 1 1 d . . . . .
C17A C 0.2839(8) 0.8336(5) 0.7170(5) 0.026(3) Uani 0.7 1 d G . P A 1
C18A C 0.2723(7) 0.9118(7) 0.7234(4) 0.044(4) Uani 0.7 1 d G U P A 1
H18A H 0.278513 0.917656 0.762463 0.053 Uiso 0.7 1 calc R U P A 1
C19A C 0.2517(7) 0.9814(5) 0.6728(5) 0.052(4) Uani 0.7 1 d G U P A 1
H19A H 0.243766 1.034874 0.677165 0.062 Uiso 0.7 1 calc R U P A 1
C20A C 0.2426(6) 0.9729(6) 0.6157(4) 0.046(4) Uani 0.7 1 d G U P A 1
H20A H 0.228533 1.020494 0.581043 0.056 Uiso 0.7 1 calc R U P A 1
C21A C 0.2542(7) 0.8947(7) 0.6092(5) 0.044(4) Uani 0.7 1 d G . P A 1
H21A H 0.248048 0.888895 0.570218 0.053 Uiso 0.7 1 calc R U P A 1
C22A C 0.2749(8) 0.8251(5) 0.6599(6) 0.033(3) Uani 0.7 1 d G . P A 1
H22A H 0.282795 0.771675 0.655515 0.04 Uiso 0.7 1 calc R U P A 1
N11A N 0.5468(15) 0.7616(7) 0.6299(9) 0.038(4) Uani 0.5 1 d G . P B 1
C29A C 0.5408(13) 0.8036(10) 0.6747(7) 0.042(3) Uani 0.5 1 d G U P B 1
H29A H 0.539064 0.77644 0.718947 0.05 Uiso 0.5 1 calc R U P B 1
C30A C 0.5374(10) 0.8854(11) 0.6547(6) 0.055(7) Uani 0.5 1 d G U P B 1
H30A H 0.533325 0.91415 0.685313 0.066 Uiso 0.5 1 calc R U P B 1
C31A C 0.5400(9) 0.9252(7) 0.5900(6) 0.056(6) Uani 0.5 1 d G U P B 1
H31A H 0.537662 0.981154 0.576318 0.067 Uiso 0.5 1 calc R U P B 1
C32A C 0.5460(9) 0.8832(9) 0.5452(6) 0.036(5) Uani 0.5 1 d G U P B 1
H32A H 0.547737 0.910449 0.500958 0.044 Uiso 0.5 1 calc R U P B 1
C33A C 0.5494(12) 0.8014(9) 0.5652(8) 0.023(2) Uani 0.5 1 d G . P B 1
C91A C 0.0145(4) 0.8496(3) 0.7066(3) 0.031(2) Uani 1 1 d G . . C 1
C92A C -0.0415(3) 0.9151(3) 0.7384(2) 0.0275(19) Uani 1 1 d G U . C 1
H92A H -0.068931 0.902965 0.78211 0.033 Uiso 1 1 calc R U . C 1
C93A C -0.0573(4) 0.9983(3) 0.7064(3) 0.062(3) Uani 1 1 d G . . C 1
H93A H -0.095516 1.04308 0.728181 0.074 Uiso 1 1 calc R U . C 1
C94A C -0.0171(5) 1.0161(3) 0.6425(3) 0.075(4) Uani 1 1 d G . . C 1
H94A H -0.027856 1.072996 0.620612 0.09 Uiso 1 1 calc R U . C 1
C95A C 0.0389(5) 0.9507(4) 0.6106(2) 0.082(4) Uani 1 1 d G . . C 1
H95A H 0.066388 0.962798 0.56697 0.099 Uiso 1 1 calc R U . C 1
C96A C 0.0547(4) 0.8674(4) 0.6427(3) 0.065(3) Uani 1 1 d G . . C 1
H96A H 0.092974 0.822682 0.620898 0.078 Uiso 1 1 calc R U . C 1
N4 N 0.2917(5) 0.5422(5) 0.9316(3) 0.0381(19) Uani 1 1 d . . . D 1
N10 N 0.2217(4) 0.8812(4) 0.4520(3) 0.0330(18) Uani 1 1 d . . . E 1
N11B N 0.5738(13) 0.7506(6) 0.6223(10) 0.038(4) Uani 0.5 1 d G . P B 2
C29B C 0.5529(11) 0.7902(9) 0.6726(7) 0.042(3) Uani 0.5 1 d G . P B 2
H29B H 0.574054 0.758613 0.711547 0.05 Uiso 0.5 1 calc R U P B 2
C30B C 0.5010(9) 0.8762(9) 0.6661(5) 0.031(5) Uani 0.5 1 d G U P B 2
H30B H 0.486668 0.903246 0.700496 0.038 Uiso 0.5 1 calc R U P B 2
C31B C 0.4700(8) 0.9224(6) 0.6091(6) 0.045(5) Uani 0.5 1 d G U P B 2
H31B H 0.434534 0.981153 0.604655 0.054 Uiso 0.5 1 calc R U P B 2
C32B C 0.4910(8) 0.8828(8) 0.5588(5) 0.032(4) Uani 0.5 1 d G U P B 2
H32B H 0.469785 0.914428 0.519866 0.039 Uiso 0.5 1 calc R U P B 2
C33B C 0.5429(12) 0.7969(8) 0.5653(8) 0.023(2) Uani 0.5 1 d G . P B 2
C17B C 0.304(2) 0.8237(14) 0.7096(13) 0.026(3) Uani 0.3 1 d G U P A 2
C18B C 0.3087(15) 0.8962(16) 0.7133(10) 0.035(9) Uani 0.3 1 d G U P A 2
H18B H 0.315139 0.900899 0.752589 0.041 Uiso 0.3 1 calc R U P A 2
C19B C 0.3045(15) 0.9616(13) 0.6594(12) 0.049(9) Uani 0.3 1 d G U P A 2
H19B H 0.308 1.011148 0.661868 0.058 Uiso 0.3 1 calc R U P A 2
C20B C 0.2950(16) 0.9547(15) 0.6018(10) 0.064(12) Uani 0.3 1 d G U P A 2
H20B H 0.292134 0.999464 0.564973 0.077 Uiso 0.3 1 calc R U P A 2
C21B C 0.2898(18) 0.8823(18) 0.5981(12) 0.044(4) Uani 0.3 1 d G U P A 2
H21B H 0.283405 0.877532 0.558799 0.053 Uiso 0.3 1 calc R U P A 2
C22B C 0.294(2) 0.8168(15) 0.6520(16) 0.033(3) Uani 0.3 1 d G U P A 2
H22B H 0.290544 0.767282 0.649519 0.04 Uiso 0.3 1 calc R U P A 2
C1S C -0.2703(6) 0.9515(6) 0.5574(5) 0.053(3) Uani 1 1 d . . . F 2
H1S1 H -0.295691 0.938885 0.603252 0.08 Uiso 1 1 calc R U . F 2
H1S2 H -0.259516 0.906079 0.537259 0.08 Uiso 1 1 calc R U . F 2
H1S3 H -0.310923 1.005041 0.536137 0.08 Uiso 1 1 calc R U . F 2
O1S O -0.1891(4) 0.9580(4) 0.5510(4) 0.063(2) Uani 1 1 d . U . F 2
H1S H -0.198694 1.008274 0.548956 0.094 Uiso 1 1 calc R U . F 2
C7S C 0.3428(10) 0.2371(10) 1.0446(7) 0.122(6) Uani 1 1 d D U . G 2
H7S1 H 0.280472 0.248439 1.054125 0.183 Uiso 1 1 calc R U . G 2
H7S2 H 0.377003 0.175908 1.052982 0.183 Uiso 1 1 calc R U . G 2
H7S3 H 0.359566 0.261487 0.999122 0.183 Uiso 1 1 calc R U . G 2
O7S O 0.3586(9) 0.2721(7) 1.0825(6) 0.133(4) Uani 1 1 d D . . G 2
O6S O 0.2822(7) 0.4409(7) 1.0548(4) 0.102(3) Uani 1 1 d . U . H 3
H6S H 0.289798 0.454347 1.014396 0.152 Uiso 1 1 calc R U . H 3
C6S C 0.1989(8) 0.4818(8) 1.0794(6) 0.088(4) Uani 1 1 d . U . H 3
H6S1 H 0.19537 0.51165 1.11057 0.132 Uiso 1 1 calc R U . H 3
H6S2 H 0.171565 0.441377 1.101076 0.132 Uiso 1 1 calc R U . H 3
H6S3 H 0.168423 0.522696 1.044627 0.132 Uiso 1 1 calc R U . H 3
O9S O 0.9018(14) 0.3052(14) 0.9057(10) 0.078(6) Uani 0.4 1 d D U P I 1
C9S C 0.884(3) 0.3824(18) 0.8617(17) 0.113(13) Uani 0.4 1 d D U P I 1
H9S1 H 0.82141 0.416749 0.868733 0.169 Uiso 0.4 1 calc R U P I 1
H9S2 H 0.90431 0.37253 0.817677 0.169 Uiso 0.4 1 calc R U P I 1
H9S3 H 0.915274 0.41222 0.867711 0.169 Uiso 0.4 1 calc R U P I 1
C10S C 1.0395(16) 0.2572(17) 0.8780(14) 0.096(9) Uani 0.45 1 d D U P J 2
H10A H 1.041811 0.274808 0.914435 0.144 Uiso 0.45 1 calc R U P J 2
H10B H 1.087951 0.261001 0.84256 0.144 Uiso 0.45 1 calc R U P J 2
H10C H 1.044158 0.198727 0.891466 0.144 Uiso 0.45 1 calc R U P J 2
O10S O 0.9591(10) 0.3106(11) 0.8569(8) 0.061(4) Uani 0.45 1 d D U P J 2
C2SA C 0.1703(9) 0.2356(9) 0.7110(7) 0.086(4) Uani 0.7 1 d D U P K 1
H2S1 H 0.214372 0.180717 0.702261 0.13 Uiso 0.7 1 calc R U P K 1
H2S2 H 0.17797 0.280552 0.674425 0.13 Uiso 0.7 1 calc R U P K 1
H2S3 H 0.111841 0.237084 0.717174 0.13 Uiso 0.7 1 calc R U P K 1
O2SA O 0.1803(6) 0.2481(5) 0.7679(5) 0.045(2) Uani 0.7 1 d D U P K 1
C2SB C 0.1703(9) 0.2356(9) 0.7110(7) 0.086(4) Uani 0.2 1 d D U P L 2
H2S4 H 0.219983 0.241749 0.717398 0.13 Uiso 0.2 1 calc DR U P L 2
H2S5 H 0.148388 0.202092 0.750408 0.13 Uiso 0.2 1 calc R U P L 2
H2S6 H 0.123819 0.291585 0.700964 0.13 Uiso 0.2 1 calc R U P L 2
O2SB O 0.197(3) 0.195(3) 0.6606(18) 0.116(12) Uani 0.2 1 d D U P L 2
H2S8 H 0.166006 0.226041 0.632371 0.174 Uiso 0.2 1 calc DR U P L 2
O3S O 0.3577(9) -0.0329(10) 0.8194(8) 0.067(4) Uani 0.7 1 d . U P M 1
H3S H 0.31015 0.008148 0.826639 0.101 Uiso 0.7 1 calc R U P M 1
C3S C 0.4245(12) -0.0254(11) 0.8382(9) 0.068(5) Uani 0.7 1 d . U P M 1
H3S1 H 0.41625 0.034031 0.826914 0.101 Uiso 0.7 1 calc R U P M 1
H3S2 H 0.481797 -0.058834 0.815686 0.101 Uiso 0.7 1 calc R U P M 1
H3S3 H 0.421218 -0.046181 0.884862 0.101 Uiso 0.7 1 calc R U P M 1
C11S C 0.469(2) -0.070(2) 0.8439(17) 0.048(10) Uani 0.3 1 d D U P N 2
H11A H 0.471886 -0.017027 0.841954 0.072 Uiso 0.3 1 calc R U P N 2
H11B H 0.522316 -0.104871 0.818747 0.072 Uiso 0.3 1 calc R U P N 2
H11C H 0.461906 -0.100657 0.888849 0.072 Uiso 0.3 1 calc R U P N 2
O11S O 0.3962(18) -0.053(2) 0.8181(17) 0.049(9) Uani 0.3 1 d D U P N 2
H11S H 0.410999 -0.085563 0.793558 0.074 Uiso 0.3 1 calc R U P N 2
C5S C 0.1248(15) 0.0973(18) 0.8927(13) 0.087(10) Uani 0.45 1 d D U P O 1
H5S1 H 0.113564 0.111728 0.934266 0.13 Uiso 0.45 1 calc R U P O 1
H5S2 H 0.124649 0.041284 0.90004 0.13 Uiso 0.45 1 calc R U P O 1
H5S3 H 0.079075 0.139277 0.868354 0.13 Uiso 0.45 1 calc R U P O 1
O5S O 0.2059(11) 0.0966(11) 0.8577(8) 0.054(5) Uani 0.45 1 d D U P O 1
C8S C 0.1611(18) 0.064(2) 0.8474(15) 0.048(8) Uani 0.3 1 d D U P P 2
H8S1 H 0.143228 0.063409 0.893722 0.072 Uiso 0.3 1 calc R U P P 2
H8S2 H 0.173757 0.009186 0.840095 0.072 Uiso 0.3 1 calc R U P P 2
H8S3 H 0.113881 0.108091 0.825157 0.072 Uiso 0.3 1 calc R U P P 2
O8S O 0.2345(18) 0.082(2) 0.8238(15) 0.074(8) Uani 0.3 1 d D U P P 2
H8S H 0.224052 0.128243 0.83088 0.111 Uiso 0.3 1 calc R U P P 2
H7S H 0.346(10) 0.325(3) 1.068(5) 0.111 Uiso 1 1 d D U . Q 2
H9S H 0.8885(15) 0.2757(19) 0.892(3) 0.111 Uiso 0.4 1 d D U P R 1
H10S H 0.955(8) 0.285(8) 0.833(10) 0.111 Uiso 0.45 1 d D U P S 2
H2S7 H 0.193(11) 0.205(3) 0.794(3) 0.111 Uiso 0.7 1 d D U P T 1
H5S H 0.218(7) 0.076(12) 0.825(5) 0.111 Uiso 0.45 1 d D U P U 1
O2L O -0.0399(4) 0.8579(4) 0.5070(3) 0.0424(16) Uani 1 1 d D . . V 1
H1 H -0.0890(9) 0.888(4) 0.520(4) 0.051 Uiso 1 1 d D U . W 1

loop_
_atom_site_aniso_label
_atom_site_aniso_U_11
_atom_site_aniso_U_22
_atom_site_aniso_U_33
_atom_site_aniso_U_23
_atom_site_aniso_U_13
_atom_site_aniso_U_12
Re2 0.01690(16) 0.01563(16) 0.01359(16) -0.00432(13) -0.00291(12) -0.00630(13)
Re1 0.01981(18) 0.02616(18) 0.01658(17) -0.00770(14) -0.00384(13) -0.00925(14)
Cu1 0.0193(5) 0.0170(5) 0.0183(5) -0.0044(4) -0.0046(4) -0.0071(4)
Cu2 0.0277(5) 0.0245(5) 0.0154(5) -0.0035(4) -0.0041(4) -0.0131(4)
Cu3 0.0190(5) 0.0261(5) 0.0170(5) -0.0059(4) -0.0018(4) -0.0088(4)
P3 0.0246(11) 0.0237(11) 0.0168(10) -0.0039(9) -0.0046(9) -0.0122(9)
P2 0.0229(11) 0.0192(10) 0.0244(11) -0.0045(9) -0.0080(9) -0.0091(9)
P6 0.0193(11) 0.0259(11) 0.0260(12) -0.0088(10) -0.0021(9) -0.0089(9)
P5 0.0223(11) 0.0235(11) 0.0218(11) -0.0051(9) -0.0015(9) -0.0094(9)
P4 0.0352(13) 0.0253(12) 0.0209(11) -0.0026(9) -0.0057(10) -0.0158(10)
P1 0.0276(12) 0.0275(12) 0.0227(11) -0.0081(10) -0.0076(9) -0.0103(10)
N2 0.020(4) 0.030(4) 0.024(4) -0.007(3) -0.005(3) -0.012(3)
N7 0.017(3) 0.024(4) 0.023(4) -0.003(3) -0.006(3) -0.009(3)
C7 0.020(4) 0.024(5) 0.020(4) -0.005(4) -0.009(3) -0.007(4)
N3 0.020(4) 0.038(4) 0.015(3) -0.003(3) -0.004(3) -0.014(3)
N1L 0.018(3) 0.020(3) 0.018(3) -0.007(3) -0.006(3) -0.006(3)
N8 0.018(4) 0.024(4) 0.020(4) -0.004(3) -0.002(3) -0.007(3)
N6 0.019(3) 0.014(3) 0.019(3) -0.010(3) -0.001(3) -0.003(3)
N9 0.024(4) 0.022(4) 0.024(4) -0.007(3) -0.003(3) -0.009(3)
N5 0.026(4) 0.032(4) 0.015(3) -0.006(3) -0.006(3) -0.007(3)
C8 0.014(4) 0.011(4) 0.025(5) -0.004(3) -0.004(3) -0.004(3)
C9 0.024(4) 0.020(4) 0.015(4) -0.005(3) -0.003(3) -0.010(3)
C2 0.021(4) 0.018(4) 0.024(5) -0.007(4) -0.016(4) -0.003(3)
C40 0.030(5) 0.021(4) 0.025(4) -0.007(4) -0.011(4) -0.009(4)
C4 0.032(5) 0.027(5) 0.027(5) -0.004(4) -0.012(4) -0.015(4)
C107 0.020(4) 0.034(5) 0.027(5) -0.011(4) -0.006(4) -0.006(4)
C58 0.024(4) 0.027(5) 0.027(5) -0.012(4) -0.001(4) -0.013(4)
C10 0.018(4) 0.030(5) 0.017(4) -0.008(4) 0.002(3) -0.010(4)
C12 0.026(5) 0.035(5) 0.020(4) -0.011(4) 0.006(4) -0.010(4)
N1 0.018(3) 0.028(4) 0.014(3) -0.007(3) 0.002(3) -0.007(3)
C85 0.032(5) 0.028(5) 0.033(5) -0.011(4) -0.002(4) -0.012(4)
O1L 0.023(4) 0.061(5) 0.134(8) -0.046(5) -0.020(4) -0.007(4)
C103 0.021(3) 0.016(3) 0.030(4) -0.009(3) -0.003(3) -0.013(3)
C3 0.019(4) 0.035(5) 0.016(4) -0.010(4) -0.002(3) -0.013(4)
C56 0.023(4) 0.031(4) 0.009(4) -0.004(3) -0.001(3) -0.018(4)
C23 0.032(5) 0.025(5) 0.039(5) -0.017(4) -0.006(4) -0.011(4)
C50 0.020(4) 0.022(4) 0.029(5) -0.004(4) 0.003(4) -0.010(4)
C84 0.018(4) 0.022(4) 0.039(5) -0.014(4) 0.004(4) -0.008(4)
C106 0.028(5) 0.047(6) 0.028(5) -0.018(4) -0.004(4) -0.006(4)
C57 0.024(4) 0.024(4) 0.013(4) -0.008(3) 0.001(3) -0.013(4)
C102 0.023(4) 0.025(4) 0.025(4) -0.010(4) -0.008(4) -0.004(4)
C1L 0.028(5) 0.032(5) 0.025(5) -0.015(4) 0.001(4) -0.009(4)
C5L 0.025(5) 0.021(4) 0.032(5) -0.010(4) -0.002(4) -0.007(4)
C62 0.024(4) 0.029(4) 0.012(4) -0.002(3) -0.008(3) -0.013(4)
C68 0.025(5) 0.029(5) 0.037(5) -0.011(4) -0.013(4) -0.002(4)
C59 0.025(4) 0.025(4) 0.021(4) -0.001(4) -0.009(3) -0.009(4)
C13 0.036(6) 0.069(7) 0.030(5) -0.020(5) -0.003(4) -0.024(5)
C105 0.021(5) 0.041(6) 0.050(6) -0.030(5) -0.008(4) 0.005(4)
C39 0.027(5) 0.037(5) 0.041(5) -0.022(4) 0.002(4) -0.014(4)
C51 0.034(5) 0.018(4) 0.015(4) -0.002(3) -0.002(4) -0.009(4)
C90 0.048(6) 0.038(5) 0.024(5) -0.013(4) -0.002(4) -0.016(5)
C60 0.018(4) 0.025(4) 0.031(5) -0.004(4) 0.001(4) -0.013(4)
C15 0.034(5) 0.045(6) 0.030(5) -0.019(4) -0.003(4) -0.018(4)
C53 0.030(5) 0.047(6) 0.024(5) -0.018(4) 0.002(4) -0.011(4)
C61 0.026(5) 0.029(5) 0.032(5) -0.008(4) -0.008(4) -0.012(4)
C14 0.036(5) 0.057(6) 0.032(5) -0.021(5) -0.002(4) -0.028(5)
C49 0.039(6) 0.031(5) 0.040(6) -0.004(4) -0.012(4) -0.016(4)
C113 0.032(5) 0.028(5) 0.043(6) -0.010(4) -0.009(4) -0.015(4)
C52 0.042(6) 0.039(5) 0.022(5) -0.009(4) -0.011(4) -0.012(4)
C28 0.023(5) 0.048(6) 0.035(5) -0.023(5) 0.001(4) -0.007(4)
C35 0.031(5) 0.034(5) 0.046(6) -0.018(4) -0.014(4) -0.012(4)
C74 0.058(6) 0.039(5) 0.021(5) 0.011(4) -0.018(4) -0.032(5)
C104 0.047(6) 0.031(5) 0.071(7) -0.026(5) -0.011(6) -0.016(5)
C16 0.029(5) 0.043(5) 0.024(5) -0.010(4) -0.001(4) -0.019(4)
C41 0.028(5) 0.019(4) 0.026(5) 0.001(4) -0.006(4) -0.005(4)
C67 0.039(5) 0.028(5) 0.029(5) -0.011(4) 0.003(4) -0.020(4)
C3L 0.027(5) 0.040(5) 0.034(5) -0.012(4) -0.005(4) -0.020(4)
C48 0.038(6) 0.034(6) 0.060(7) 0.003(5) -0.028(5) -0.005(5)
C4L 0.019(4) 0.023(4) 0.038(5) -0.010(4) -0.007(4) -0.002(4)
C108 0.014(4) 0.030(5) 0.037(5) -0.020(4) 0.004(4) -0.007(4)
C54 0.069(7) 0.038(6) 0.027(5) -0.005(4) -0.008(5) -0.031(5)
C2L 0.034(5) 0.040(5) 0.034(5) -0.019(4) -0.005(4) -0.022(4)
C43 0.062(6) 0.037(5) 0.034(5) -0.002(4) -0.026(5) -0.008(4)
C83 0.026(5) 0.044(6) 0.043(6) -0.011(5) -0.010(4) -0.016(4)
C112 0.035(5) 0.038(5) 0.044(6) -0.014(5) -0.014(5) -0.006(5)
C75 0.068(7) 0.040(6) 0.031(5) 0.002(5) -0.017(5) -0.029(5)
C45 0.043(5) 0.023(4) 0.045(5) -0.003(4) -0.017(4) -0.015(4)
C73 0.043(6) 0.039(6) 0.032(5) -0.010(5) -0.018(5) 0.000(5)
C101 0.024(5) 0.028(5) 0.024(5) -0.007(4) 0.004(4) -0.014(4)
C44 0.043(5) 0.032(5) 0.046(5) -0.007(4) -0.021(4) -0.010(4)
C24 0.033(5) 0.034(5) 0.048(6) -0.018(5) -0.016(5) 0.001(4)
C100 0.041(6) 0.038(5) 0.036(5) -0.007(4) -0.003(4) -0.021(5)
C66 0.045(6) 0.031(5) 0.044(6) 0.003(5) -0.010(5) -0.019(5)
C82 0.042(6) 0.037(6) 0.074(8) -0.019(6) -0.022(6) -0.005(5)
C38 0.031(5) 0.034(5) 0.046(6) -0.010(5) 0.005(5) -0.004(4)
C109 0.037(6) 0.038(6) 0.047(6) -0.015(5) 0.002(5) -0.019(5)
C99 0.068(8) 0.056(7) 0.030(6) -0.001(5) -0.020(5) -0.034(6)
C65 0.038(6) 0.052(7) 0.058(7) -0.011(6) -0.009(5) -0.014(5)
N13 0.093(8) 0.068(7) 0.058(7) 0.008(5) -0.003(6) -0.055(6)
C6L 0.022(5) 0.033(5) 0.061(7) -0.007(5) -0.013(5) -0.011(4)
C55 0.049(6) 0.052(6) 0.021(5) -0.002(4) -0.009(4) -0.035(5)
N12 0.069(7) 0.057(6) 0.069(7) -0.021(5) -0.013(5) -0.017(5)
C111 0.027(5) 0.049(6) 0.062(7) -0.027(6) -0.009(5) -0.014(5)
C42 0.052(6) 0.036(5) 0.027(5) -0.007(4) 0.003(4) -0.018(5)
C69 0.044(6) 0.033(5) 0.056(7) -0.013(5) -0.002(5) -0.017(5)
C86 0.038(5) 0.033(5) 0.031(5) -0.019(4) 0.006(4) -0.010(4)
C46 0.031(5) 0.026(5) 0.052(7) -0.009(5) -0.003(5) 0.011(4)
C81 0.039(6) 0.052(7) 0.091(10) -0.037(7) -0.025(6) -0.006(5)
C27 0.048(7) 0.061(7) 0.040(6) -0.022(5) 0.001(5) -0.025(6)
C87 0.055(7) 0.054(7) 0.042(6) -0.031(6) 0.017(5) -0.017(6)
C37 0.027(5) 0.055(7) 0.046(6) -0.006(5) -0.012(5) -0.015(5)
C25 0.037(6) 0.040(6) 0.076(8) -0.025(6) -0.015(6) -0.005(5)
N15 0.096(8) 0.065(7) 0.052(6) -0.009(5) 0.008(6) -0.032(6)
N14 0.057(6) 0.055(6) 0.108(9) -0.029(6) 0.002(6) -0.031(5)
C47 0.030(6) 0.035(6) 0.082(9) -0.017(6) -0.011(6) -0.003(5)
C89 0.071(8) 0.043(6) 0.024(5) 0.001(5) -0.012(5) -0.022(6)
C26 0.045(6) 0.052(7) 0.057(7) -0.038(6) 0.004(5) -0.013(5)
C77 0.107(10) 0.073(8) 0.031(6) 0.023(6) -0.038(7) -0.070(8)
C110 0.042(6) 0.045(6) 0.058(7) -0.018(5) -0.008(5) -0.026(5)
C79 0.059(7) 0.056(7) 0.036(6) 0.008(5) -0.021(5) -0.040(6)
C88 0.072(8) 0.040(6) 0.027(5) -0.016(5) 0.008(5) -0.021(6)
C36 0.041(6) 0.062(7) 0.039(6) -0.011(5) -0.011(5) -0.022(5)
C98 0.090(9) 0.068(8) 0.019(5) -0.007(5) 0.003(6) -0.047(7)
C76 0.125(12) 0.061(8) 0.033(6) 0.012(6) -0.038(7) -0.057(8)
C71 0.067(8) 0.045(7) 0.070(9) -0.035(7) -0.035(7) 0.012(6)
C63 0.059(8) 0.071(8) 0.070(9) 0.024(7) 0.000(7) -0.047(7)
C80 0.054(7) 0.079(9) 0.088(10) -0.035(8) 0.004(7) -0.047(7)
C70 0.062(8) 0.052(7) 0.101(10) -0.032(7) -0.022(7) -0.026(6)
C72 0.045(6) 0.050(7) 0.053(7) -0.023(6) -0.034(5) 0.017(5)
C78 0.076(8) 0.056(7) 0.062(8) 0.025(6) -0.044(7) -0.046(7)
C64 0.046(7) 0.073(8) 0.060(7) -0.018(6) 0.013(6) -0.043(6)
C97 0.058(7) 0.086(9) 0.029(6) -0.004(6) 0.010(5) -0.033(7)
C34 0.020(4) 0.020(4) 0.029(5) -0.001(4) -0.007(4) -0.009(4)
C17A 0.023(7) 0.028(5) 0.026(5) -0.010(4) -0.004(5) -0.008(5)
C18A 0.047(8) 0.048(7) 0.038(7) -0.016(6) -0.005(6) -0.016(6)
C19A 0.065(8) 0.038(7) 0.055(8) -0.010(6) -0.010(6) -0.024(6)
C20A 0.053(8) 0.039(7) 0.043(7) -0.005(6) -0.014(6) -0.013(6)
C21A 0.052(9) 0.047(6) 0.028(6) -0.006(5) -0.018(6) -0.012(6)
C22A 0.033(7) 0.031(5) 0.034(6) -0.016(4) -0.011(5) -0.003(5)
N11A 0.041(14) 0.046(6) 0.031(6) -0.009(5) -0.002(7) -0.024(7)
C29A 0.054(6) 0.044(6) 0.032(5) -0.010(5) -0.011(5) -0.020(5)
C30A 0.068(11) 0.052(10) 0.062(10) -0.025(8) -0.008(8) -0.032(8)
C31A 0.074(10) 0.039(9) 0.056(9) -0.019(7) -0.007(8) -0.021(7)
C32A 0.053(9) 0.028(8) 0.035(8) -0.007(6) -0.007(7) -0.022(7)
C33A 0.024(5) 0.024(5) 0.025(5) -0.008(4) -0.007(4) -0.009(4)
C91A 0.019(4) 0.035(5) 0.044(6) -0.011(4) -0.009(4) -0.011(4)
C92A 0.036(5) 0.018(4) 0.027(4) -0.006(3) -0.001(4) -0.011(4)
C93A 0.072(8) 0.033(6) 0.075(9) -0.013(6) -0.014(7) -0.015(6)
C94A 0.074(9) 0.037(7) 0.090(10) 0.019(7) -0.005(7) -0.031(6)
C95A 0.092(10) 0.046(7) 0.067(9) 0.009(7) 0.016(7) -0.025(7)
C96A 0.078(8) 0.038(6) 0.052(7) -0.002(5) 0.018(6) -0.023(6)
N4 0.053(5) 0.049(5) 0.023(4) -0.008(4) -0.007(4) -0.029(4)
N10 0.028(4) 0.028(4) 0.044(5) -0.012(4) -0.012(4) -0.007(4)
N11B 0.041(14) 0.046(6) 0.031(6) -0.009(5) -0.002(7) -0.024(7)
C29B 0.054(6) 0.044(6) 0.032(5) -0.010(5) -0.011(5) -0.020(5)
C30B 0.041(9) 0.035(8) 0.028(8) -0.012(6) -0.003(6) -0.022(7)
C31B 0.052(9) 0.023(7) 0.041(8) -0.015(7) -0.005(7) 0.003(6)
C32B 0.037(8) 0.025(7) 0.025(7) -0.005(6) -0.005(6) -0.003(6)
C33B 0.024(5) 0.024(5) 0.025(5) -0.008(4) -0.007(4) -0.009(4)
C17B 0.023(7) 0.028(5) 0.026(5) -0.010(4) -0.004(5) -0.008(5)
C18B 0.035(10) 0.036(10) 0.035(10) -0.007(5) -0.010(5) -0.015(6)
C19B 0.051(10) 0.049(10) 0.048(10) -0.011(5) -0.012(5) -0.020(6)
C20B 0.063(12) 0.064(12) 0.064(12) -0.011(5) -0.012(5) -0.025(6)
C21B 0.052(9) 0.047(6) 0.028(6) -0.006(5) -0.018(6) -0.012(6)
C22B 0.033(7) 0.031(5) 0.034(6) -0.016(4) -0.011(5) -0.003(5)
C1S 0.045(6) 0.039(6) 0.061(7) -0.013(5) 0.000(5) -0.010(5)
O1S 0.043(4) 0.035(4) 0.099(5) -0.031(4) 0.013(4) -0.011(3)
C7S 0.138(10) 0.138(10) 0.105(9) -0.042(7) -0.046(7) -0.042(7)
O7S 0.163(11) 0.164(11) 0.132(10) -0.024(9) -0.086(8) -0.083(12)
O6S 0.123(7) 0.105(6) 0.078(6) 0.001(5) -0.033(5) -0.051(6)
C6S 0.062(7) 0.089(8) 0.096(8) 0.005(6) 0.000(6) -0.040(6)
O9S 0.088(10) 0.093(10) 0.076(10) -0.018(8) -0.031(8) -0.046(8)
C9S 0.119(16) 0.124(16) 0.136(16) -0.041(10) -0.039(10) -0.064(10)
C10S 0.105(11) 0.103(13) 0.093(12) -0.026(9) -0.031(9) -0.041(8)
O10S 0.050(7) 0.068(8) 0.058(8) -0.011(7) 0.006(6) -0.028(6)
C2SA 0.086(8) 0.078(8) 0.096(8) -0.025(6) -0.006(6) -0.036(6)
O2SA 0.031(5) 0.026(4) 0.080(6) -0.003(4) -0.009(4) -0.020(4)
C2SB 0.086(8) 0.078(8) 0.096(8) -0.025(6) -0.006(6) -0.036(6)
O2SB 0.130(17) 0.111(15) 0.105(13) -0.041(10) -0.004(10) -0.044(9)
O3S 0.076(8) 0.069(8) 0.072(7) -0.027(6) -0.019(7) -0.030(7)
C3S 0.075(9) 0.073(9) 0.065(9) -0.016(7) -0.014(7) -0.037(7)
C11S 0.044(12) 0.049(12) 0.047(13) -0.002(9) 0.004(9) -0.028(9)
O11S 0.057(12) 0.051(12) 0.054(12) -0.020(8) -0.017(9) -0.023(9)
C5S 0.084(11) 0.088(11) 0.090(11) -0.014(5) -0.021(5) -0.034(6)
O5S 0.054(6) 0.053(6) 0.058(6) -0.009(4) -0.008(4) -0.026(5)
C8S 0.043(10) 0.056(12) 0.049(11) 0.001(8) -0.040(8) -0.011(8)
O8S 0.071(11) 0.069(12) 0.075(12) -0.012(9) -0.004(8) -0.031(9)
O2L 0.032(4) 0.036(4) 0.055(4) -0.023(3) -0.001(3) -0.006(3)

loop_
_atom_type_symbol
_atom_type_description
_atom_type_scat_dispersion_real
_atom_type_scat_dispersion_imag
_atom_type_scat_source
C C 0.0033 0.0016 'International Tables Vol C Tables 4.2.6.8 and 6.1.1.4'
Cu Cu 0.3201 1.2651 'International Tables Vol C Tables 4.2.6.8 and 6.1.1.4'
P P 0.1023 0.0942 'International Tables Vol C Tables 4.2.6.8 and 6.1.1.4'
Re Re -1.0185 7.231 'International Tables Vol C Tables 4.2.6.8 and 6.1.1.4'
O O 0.0106 0.006 'International Tables Vol C Tables 4.2.6.8 and 6.1.1.4'
N N 0.0061 0.0033 'International Tables Vol C Tables 4.2.6.8 and 6.1.1.4'
H H 0 0 'International Tables Vol C Tables 4.2.6.8 and 6.1.1.4'

loop_
_geom_angle_atom_site_label_1
_geom_angle_atom_site_label_2
_geom_angle_atom_site_label_3
_geom_angle
_geom_angle_site_symmetry_1
_geom_angle_site_symmetry_3
_geom_angle_publ_flag
N6 Re2 C9 96.3(3) . . ?
N6 Re2 C10 98.4(3) . . ?
C9 Re2 C10 87.4(3) . . ?
N6 Re2 C8 101.7(3) . 2_666 ?
C9 Re2 C8 161.8(3) . 2_666 ?
C10 Re2 C8 87.6(3) . 2_666 ?
N6 Re2 C7 94.0(3) . 2_666 ?
C9 Re2 C7 94.3(3) . 2_666 ?
C10 Re2 C7 167.3(3) . 2_666 ?
C8 Re2 C7 87.0(3) 2_666 2_666 ?
N6 Re2 N1L 174.8(2) . . ?
C9 Re2 N1L 79.4(2) . . ?
C10 Re2 N1L 84.5(2) . . ?
C8 Re2 N1L 82.6(2) 2_666 . ?
C7 Re2 N1L 83.4(2) 2_666 . ?
N1 Re1 C3 106.8(3) . . ?
N1 Re1 C4 100.5(3) . . ?
C3 Re1 C4 85.3(3) . . ?
N1 Re1 C2 96.3(3) . . ?
C3 Re1 C2 85.6(3) . . ?
C4 Re1 C2 162.7(3) . . ?
N1 Re1 N5 160.0(3) . . ?
C3 Re1 N5 93.2(2) . . ?
C4 Re1 N5 81.5(3) . . ?
C2 Re1 N5 84.3(2) . . ?
N1 Re1 P1 96.8(2) . . ?
C3 Re1 P1 156.4(2) . . ?
C4 Re1 P1 90.6(2) . . ?
C2 Re1 P1 91.8(2) . . ?
N5 Re1 P1 63.19(16) . . ?
N6 Cu1 N2 103.6(2) . . ?
N6 Cu1 N7 102.8(2) . . ?
N2 Cu1 N7 103.8(3) . . ?
N6 Cu1 P2 115.70(18) . . ?
N2 Cu1 P2 112.65(19) . . ?
N7 Cu1 P2 116.65(18) . . ?
N8 Cu2 N3 101.6(2) . . ?
N8 Cu2 P4 114.68(19) . . ?
N3 Cu2 P4 120.06(19) . . ?
N8 Cu2 P3 106.42(18) . . ?
N3 Cu2 P3 101.48(18) . . ?
P4 Cu2 P3 110.99(8) . . ?
N1 Cu3 N9 101.1(2) . . ?
N1 Cu3 P5 116.87(18) . . ?
N9 Cu3 P5 116.27(19) . . ?
N1 Cu3 P6 100.25(19) . . ?
N9 Cu3 P6 107.38(19) . . ?
P5 Cu3 P6 113.11(8) . . ?
C50 P3 C51 103.9(4) . . ?
C50 P3 C57 101.7(3) . . ?
C51 P3 C57 100.3(3) . . ?
C50 P3 Cu2 119.1(3) . . ?
C51 P3 Cu2 114.4(3) . . ?
C57 P3 Cu2 114.9(2) . . ?
C33B P2 C34 103.8(7) . . ?
C33B P2 C40 103.5(6) . . ?
C34 P2 C40 104.6(4) . . ?
C34 P2 C33A 100.0(6) . . ?
C40 P2 C33A 102.3(6) . . ?
C33B P2 Cu1 115.3(6) . . ?
C34 P2 Cu1 113.2(2) . . ?
C40 P2 Cu1 115.1(3) . . ?
C33A P2 Cu1 119.5(5) . . ?
C101 P6 C108 108.3(4) . . ?
C101 P6 C102 103.3(4) . . ?
C108 P6 C102 104.2(3) . . ?
C101 P6 Cu3 111.5(3) . . ?
C108 P6 Cu3 115.3(3) . . ?
C102 P6 Cu3 113.3(3) . . ?
C91A P5 C85 106.0(3) . . ?
C91A P5 C84 101.8(3) . . ?
C85 P5 C84 103.1(4) . . ?
C91A P5 Cu3 114.0(2) . . ?
C85 P5 Cu3 115.9(3) . . ?
C84 P5 Cu3 114.5(3) . . ?
C67 P4 C68 103.0(4) . . ?
C67 P4 C74 102.5(4) . . ?
C68 P4 C74 100.6(4) . . ?
C67 P4 Cu2 117.9(3) . . ?
C68 P4 Cu2 116.5(3) . . ?
C74 P4 Cu2 113.9(3) . . ?
C17A P1 C23 98.6(5) . . ?
C17A P1 C16 112.6(5) . . ?
C23 P1 C16 106.8(4) . . ?
C23 P1 C17B 108.4(10) . . ?
C16 P1 C17B 105.9(11) . . ?
C17A P1 Re1 124.7(4) . . ?
C23 P1 Re1 123.6(3) . . ?
C16 P1 Re1 89.4(3) . . ?
C17B P1 Re1 118.5(10) . . ?
C2 N2 Cu1 174.8(6) . . ?
C7 N7 Cu1 168.1(6) . . ?
N7 C7 Re2 173.7(7) . 2_666 ?
C3 N3 Cu2 163.6(6) . . ?
C1L N1L C5L 117.5(6) . . ?
C1L N1L Re2 121.9(5) . . ?
C5L N1L Re2 120.5(5) . . ?
C8 N8 Cu2 174.2(6) . . ?
Re2 N6 Cu1 164.8(4) . . ?
C9 N9 Cu3 165.6(6) . . ?
C12 N5 C16 118.2(7) . . ?
C12 N5 Re1 139.0(6) . . ?
C16 N5 Re1 102.7(5) . . ?
N8 C8 Re2 177.7(7) . 2_666 ?
N9 C9 Re2 175.7(7) . . ?
N2 C2 Re1 173.4(6) . . ?
C41 C40 C45 120.5(8) . . ?
C41 C40 P2 123.5(6) . . ?
C45 C40 P2 115.9(6) . . ?
N4 C4 Re1 176.7(8) . . ?
C102 C107 C106 118.3(8) . . ?
C102 C107 H107 120.8 . . ?
C106 C107 H107 120.8 . . ?
C59 C58 C57 119.0(7) . . ?
C59 C58 H58 120.5 . . ?
C57 C58 H58 120.5 . . ?
N10 C10 Re2 178.0(7) . . ?
N5 C12 C13 121.8(8) . . ?
N5 C12 H12 119.1 . . ?
C13 C12 H12 119.1 . . ?
Re1 N1 Cu3 170.8(4) . . ?
C90 C85 C86 118.9(8) . . ?
C90 C85 P5 118.3(7) . . ?
C86 C85 P5 122.7(7) . . ?
C104 C103 C102 116.6(8) . . ?
C104 C103 H103 121.7 . . ?
C102 C103 H103 121.7 . . ?
N3 C3 Re1 177.2(7) . . ?
C55 C56 C51 118.8(7) . . ?
C55 C56 H56 120.6 . . ?
C51 C56 H56 120.6 . . ?
C28 C23 C24 118.5(8) . . ?
C28 C23 P1 122.3(6) . . ?
C24 C23 P1 119.1(7) . . ?
C49 C50 N12 118.7(8) . . ?
C49 C50 P3 122.7(6) . . ?
N12 C50 P3 118.3(7) . . ?
C83 C84 N14 120.7(8) . . ?
C83 C84 P5 119.5(6) . . ?
N14 C84 P5 119.5(7) . . ?
C105 C106 C107 120.1(8) . . ?
C105 C106 H106 120 . . ?
C107 C106 H106 120 . . ?
C62 C57 C58 120.4(7) . . ?
C62 C57 P3 120.4(6) . . ?
C58 C57 P3 119.2(6) . . ?
C103 C102 C107 122.5(7) . . ?
C103 C102 P6 119.5(6) . . ?
C107 C102 P6 117.9(6) . . ?
N1L C1L C2L 123.2(7) . . ?
N1L C1L H1L 118.4 . . ?
C2L C1L H1L 118.4 . . ?
N1L C5L C4L 121.9(7) . . ?
N1L C5L H5L 119.1 . . ?
C4L C5L H5L 119.1 . . ?
C57 C62 C61 120.1(7) . . ?
C57 C62 H62 119.9 . . ?
C61 C62 H62 119.9 . . ?
C69 C68 C73 119.7(9) . . ?
C69 C68 P4 121.5(7) . . ?
C73 C68 P4 118.6(7) . . ?
C58 C59 C60 120.6(7) . . ?
C58 C59 H59 119.7 . . ?
C60 C59 H59 119.7 . . ?
C14 C13 C12 119.3(9) . . ?
C14 C13 H13 120.4 . . ?
C12 C13 H13 120.4 . . ?
C106 C105 C104 116.8(8) . . ?
C106 C105 H105 121.6 . . ?
C104 C105 H105 121.6 . . ?
C34 C39 C38 121.4(8) . . ?
C34 C39 H39 119.3 . . ?
C38 C39 H39 119.3 . . ?
C56 C51 C52 120.9(7) . . ?
C56 C51 P3 120.6(6) . . ?
C52 C51 P3 118.4(6) . . ?
C85 C90 C89 120.4(9) . . ?
C85 C90 H90 119.8 . . ?
C89 C90 H90 119.8 . . ?
C59 C60 C61 120.2(7) . . ?
C59 C60 H60 119.9 . . ?
C61 C60 H60 119.9 . . ?
C16 C15 C14 118.6(8) . . ?
C16 C15 H15 120.7 . . ?
C14 C15 H15 120.7 . . ?
C54 C53 C52 117.5(8) . . ?
C54 C53 H53 121.3 . . ?
C52 C53 H53 121.3 . . ?
C62 C61 C60 119.7(7) . . ?
C62 C61 H61 120.1 . . ?
C60 C61 H61 120.1 . . ?
C13 C14 C15 119.3(8) . . ?
C13 C14 H14 120.3 . . ?
C15 C14 H14 120.3 . . ?
C50 C49 C48 120.9(9) . . ?
C50 C49 H49 119.5 . . ?
C48 C49 H49 119.5 . . ?
C112 C113 C108 120.5(8) . . ?
C112 C113 H113 119.8 . . ?
C108 C113 H113 119.8 . . ?
C51 C52 C53 120.3(8) . . ?
C51 C52 H52 119.9 . . ?
C53 C52 H52 119.9 . . ?
C27 C28 C23 120.7(9) . . ?
C27 C28 H28 119.7 . . ?
C23 C28 H28 119.7 . . ?
C36 C35 C34 119.3(8) . . ?
C36 C35 H35 120.4 . . ?
C34 C35 H35 120.4 . . ?
C75 C74 C79 118.8(8) . . ?
C75 C74 P4 117.7(7) . . ?
C79 C74 P4 123.5(7) . . ?
C103 C104 C105 125.7(8) . . ?
C103 C104 H104 117.2 . . ?
C105 C104 H104 117.2 . . ?
N5 C16 C15 122.7(8) . . ?
N5 C16 P1 104.6(6) . . ?
C15 C16 P1 132.6(7) . . ?
C40 C41 C42 119.6(8) . . ?
C40 C41 H41 120.2 . . ?
C42 C41 H41 120.2 . . ?
C66 C67 N13 122.6(9) . . ?
C66 C67 P4 117.9(7) . . ?
N13 C67 P4 119.5(7) . . ?
C4L C3L C2L 117.3(7) . . ?
C4L C3L H3L 121.4 . . ?
C2L C3L H3L 121.4 . . ?
C47 C48 C49 119.5(9) . . ?
C47 C48 H48 120.2 . . ?
C49 C48 H48 120.2 . . ?
C3L C4L C5L 120.9(7) . . ?
C3L C4L C6L 118.8(7) . . ?
C5L C4L C6L 120.3(7) . . ?
C109 C108 C113 118.6(8) . . ?
C109 C108 P6 125.1(7) . . ?
C113 C108 P6 116.2(6) . . ?
C55 C54 C53 119.9(8) . . ?
C55 C54 H54 120.1 . . ?
C53 C54 H54 120.1 . . ?
C1L C2L C3L 119.2(7) . . ?
C1L C2L H2L1 120.4 . . ?
C3L C2L H2L1 120.4 . . ?
C44 C43 C42 119.2(8) . . ?
C44 C43 H43 120.4 . . ?
C42 C43 H43 120.4 . . ?
C84 C83 C82 120.6(9) . . ?
C84 C83 H83 119.7 . . ?
C82 C83 H83 119.7 . . ?
C111 C112 C113 118.9(9) . . ?
C111 C112 H112 120.6 . . ?
C113 C112 H112 120.6 . . ?
C74 C75 C76 121.8(10) . . ?
C74 C75 H75 119.1 . . ?
C76 C75 H75 119.1 . . ?
C44 C45 C40 120.0(9) . . ?
C44 C45 H45 120 . . ?
C40 C45 H45 120 . . ?
C68 C73 C72 119.3(10) . . ?
C68 C73 H73 120.4 . . ?
C72 C73 H73 120.4 . . ?
C100 C101 N15 120.0(8) . . ?
C100 C101 P6 118.4(6) . . ?
N15 C101 P6 121.1(7) . . ?
C45 C44 C43 120.0(9) . . ?
C45 C44 H44 120 . . ?
C43 C44 H44 120 . . ?
C25 C24 C23 121.3(9) . . ?
C25 C24 H24 119.3 . . ?
C23 C24 H24 119.3 . . ?
C101 C100 C99 122.2(9) . . ?
C101 C100 H100 118.9 . . ?
C99 C100 H100 118.9 . . ?
C67 C66 C65 119.8(9) . . ?
C67 C66 H66 120.1 . . ?
C65 C66 H66 120.1 . . ?
C81 C82 C83 120.2(10) . . ?
C81 C82 H82 119.9 . . ?
C83 C82 H82 119.9 . . ?
C37 C38 C39 118.8(9) . . ?
C37 C38 H38 120.6 . . ?
C39 C38 H38 120.6 . . ?
C108 C109 C110 120.7(9) . . ?
C108 C109 H109 119.7 . . ?
C110 C109 H109 119.7 . . ?
C98 C99 C100 118.1(9) . . ?
C98 C99 H99 121 . . ?
C100 C99 H99 121 . . ?
C64 C65 C66 119.6(10) . . ?
C64 C65 H65 120.2 . . ?
C66 C65 H65 120.2 . . ?
C67 N13 C63 116.4(10) . . ?
O1L C6L O2L 125.4(9) . . ?
O1L C6L C4L 121.9(8) . . ?
O2L C6L C4L 112.7(7) . . ?
C56 C55 C54 122.6(8) . . ?
C56 C55 H55 118.7 . . ?
C54 C55 H55 118.7 . . ?
C50 N12 C46 119.6(9) . . ?
C110 C111 C112 122.6(9) . . ?
C110 C111 H111 118.7 . . ?
C112 C111 H111 118.7 . . ?
C41 C42 C43 120.6(9) . . ?
C41 C42 H42 119.7 . . ?
C43 C42 H42 119.7 . . ?
C70 C69 C68 119.2(10) . . ?
C70 C69 H69 120.4 . . ?
C68 C69 H69 120.4 . . ?
C87 C86 C85 120.4(9) . . ?
C87 C86 H86 119.8 . . ?
C85 C86 H86 119.8 . . ?
C47 C46 N12 120.8(9) . . ?
C47 C46 H46 119.6 . . ?
N12 C46 H46 119.6 . . ?
C80 C81 C82 120.6(10) . . ?
C80 C81 H81 119.7 . . ?
C82 C81 H81 119.7 . . ?
C28 C27 C26 120.3(9) . . ?
C28 C27 H27 119.9 . . ?
C26 C27 H27 119.9 . . ?
C86 C87 C88 120.4(9) . . ?
C86 C87 H87 119.8 . . ?
C88 C87 H87 119.8 . . ?
C36 C37 C38 120.8(9) . . ?
C36 C37 H37 119.6 . . ?
C38 C37 H37 119.6 . . ?
C24 C25 C26 118.7(9) . . ?
C24 C25 H25 120.7 . . ?
C26 C25 H25 120.7 . . ?
C97 N15 C101 116.8(10) . . ?
C84 N14 C80 115.5(10) . . ?
C46 C47 C48 120.4(9) . . ?
C46 C47 H47 119.8 . . ?
C48 C47 H47 119.8 . . ?
C88 C89 C90 119.9(9) . . ?
C88 C89 H89 120.1 . . ?
C90 C89 H89 120.1 . . ?
C27 C26 C25 120.5(9) . . ?
C27 C26 H26 119.8 . . ?
C25 C26 H26 119.8 . . ?
C76 C77 C78 120.1(10) . . ?
C76 C77 H77 119.9 . . ?
C78 C77 H77 119.9 . . ?
C111 C110 C109 118.6(9) . . ?
C111 C110 H110 120.7 . . ?
C109 C110 H110 120.7 . . ?
C78 C79 C74 119.2(10) . . ?
C78 C79 H79 120.4 . . ?
C74 C79 H79 120.4 . . ?
C89 C88 C87 119.9(9) . . ?
C89 C88 H88 120 . . ?
C87 C88 H88 120 . . ?
C37 C36 C35 121.0(9) . . ?
C37 C36 H36 119.5 . . ?
C35 C36 H36 119.5 . . ?
C97 C98 C99 121.1(9) . . ?
C97 C98 H98 119.4 . . ?
C99 C98 H98 119.4 . . ?
C77 C76 C75 119.4(11) . . ?
C77 C76 H76 120.3 . . ?
C75 C76 H76 120.3 . . ?
C72 C71 C70 118.8(11) . . ?
C72 C71 H71 120.6 . . ?
C70 C71 H71 120.6 . . ?
N13 C63 C64 121.8(10) . . ?
N13 C63 H63 119.1 . . ?
C64 C63 H63 119.1 . . ?
C81 C80 N14 122.3(10) . . ?
C81 C80 H80 118.8 . . ?
N14 C80 H80 118.8 . . ?
C69 C70 C71 122.2(11) . . ?
C69 C70 H70 118.9 . . ?
C71 C70 H70 118.9 . . ?
C71 C72 C73 120.8(11) . . ?
C71 C72 H72 119.6 . . ?
C73 C72 H72 119.6 . . ?
C77 C78 C79 120.5(11) . . ?
C77 C78 H78 119.7 . . ?
C79 C78 H78 119.7 . . ?
C65 C64 C63 119.6(10) . . ?
C65 C64 H64 120.2 . . ?
C63 C64 H64 120.2 . . ?
C98 C97 N15 121.7(10) . . ?
C98 C97 H97 119.1 . . ?
N15 C97 H97 119.1 . . ?
C39 C34 C35 118.7(7) . . ?
C39 C34 P2 118.1(6) . . ?
C35 C34 P2 123.2(6) . . ?
C18A C17A C22A 120 . . ?
C18A C17A P1 121.1(7) . . ?
C22A C17A P1 118.7(7) . . ?
C19A C18A C17A 120 . . ?
C19A C18A H18A 120 . . ?
C17A C18A H18A 120 . . ?
C18A C19A C20A 120 . . ?
C18A C19A H19A 120 . . ?
C20A C19A H19A 120 . . ?
C21A C20A C19A 120 . . ?
C21A C20A H20A 120 . . ?
C19A C20A H20A 120 . . ?
C20A C21A C22A 120 . . ?
C20A C21A H21A 120 . . ?
C22A C21A H21A 120 . . ?
C21A C22A C17A 120 . . ?
C21A C22A H22A 120 . . ?
C17A C22A H22A 120 . . ?
C29A N11A C33A 120 . . ?
C30A C29A N11A 120 . . ?
C30A C29A H29A 120 . . ?
N11A C29A H29A 120 . . ?
C29A C30A C31A 120 . . ?
C29A C30A H30A 120 . . ?
C31A C30A H30A 120 . . ?
C32A C31A C30A 120 . . ?
C32A C31A H31A 120 . . ?
C30A C31A H31A 120 . . ?
C31A C32A C33A 120 . . ?
C31A C32A H32A 120 . . ?
C33A C32A H32A 120 . . ?
C32A C33A N11A 120 . . ?
C32A C33A P2 123.2(10) . . ?
N11A C33A P2 116.4(10) . . ?
C92A C91A C96A 120 . . ?
C92A C91A P5 119.7(3) . . ?
C96A C91A P5 120.1(3) . . ?
C93A C92A C91A 120 . . ?
C93A C92A H92A 120 . . ?
C91A C92A H92A 120 . . ?
C92A C93A C94A 120 . . ?
C92A C93A H93A 120 . . ?
C94A C93A H93A 120 . . ?
C95A C94A C93A 120 . . ?
C95A C94A H94A 120 . . ?
C93A C94A H94A 120 . . ?
C96A C95A C94A 120 . . ?
C96A C95A H95A 120 . . ?
C94A C95A H95A 120 . . ?
C95A C96A C91A 120 . . ?
C95A C96A H96A 120 . . ?
C91A C96A H96A 120 . . ?
C29B N11B C33B 120 . . ?
C30B C29B N11B 120 . . ?
C30B C29B H29B 120 . . ?
N11B C29B H29B 120 . . ?
C29B C30B C31B 120 . . ?
C29B C30B H30B 120 . . ?
C31B C30B H30B 120 . . ?
C32B C31B C30B 120 . . ?
C32B C31B H31B 120 . . ?
C30B C31B H31B 120 . . ?
C31B C32B C33B 120 . . ?
C31B C32B H32B 120 . . ?
C33B C32B H32B 120 . . ?
C32B C33B N11B 120 . . ?
C32B C33B P2 126.0(10) . . ?
N11B C33B P2 113.9(10) . . ?
C18B C17B C22B 120 . . ?
C18B C17B P1 117.1(17) . . ?
C22B C17B P1 122.7(18) . . ?
C19B C18B C17B 120 . . ?
C19B C18B H18B 120 . . ?
C17B C18B H18B 120 . . ?
C18B C19B C20B 120 . . ?
C18B C19B H19B 120 . . ?
C20B C19B H19B 120 . . ?
C21B C20B C19B 120 . . ?
C21B C20B H20B 120 . . ?
C19B C20B H20B 120 . . ?
C22B C21B C20B 120 . . ?
C22B C21B H21B 120 . . ?
C20B C21B H21B 120 . . ?
C21B C22B C17B 120 . . ?
C21B C22B H22B 120 . . ?
C17B C22B H22B 120 . . ?
O1S C1S H1S1 109.5 . . ?
O1S C1S H1S2 109.5 . . ?
H1S1 C1S H1S2 109.5 . . ?
O1S C1S H1S3 109.5 . . ?
H1S1 C1S H1S3 109.5 . . ?
H1S2 C1S H1S3 109.5 . . ?
C1S O1S H1S 109.5 . . ?
O7S C7S H7S1 109.5 . . ?
O7S C7S H7S2 109.5 . . ?
H7S1 C7S H7S2 109.5 . . ?
O7S C7S H7S3 109.5 . . ?
H7S1 C7S H7S3 109.5 . . ?
H7S2 C7S H7S3 109.5 . . ?
C7S O7S H7S 112(3) . . ?
C6S O6S H6S 109.5 . . ?
O6S C6S H6S1 109.5 . . ?
O6S C6S H6S2 109.5 . . ?
H6S1 C6S H6S2 109.5 . . ?
O6S C6S H6S3 109.5 . . ?
H6S1 C6S H6S3 109.5 . . ?
H6S2 C6S H6S3 109.5 . . ?
C9S O9S H9S 106(3) . . ?
O9S C9S H9S1 109.5 . . ?
O9S C9S H9S2 109.5 . . ?
H9S1 C9S H9S2 109.5 . . ?
O9S C9S H9S3 109.5 . . ?
H9S1 C9S H9S3 109.5 . . ?
H9S2 C9S H9S3 109.5 . . ?
O10S C10S H10A 109.5 . . ?
O10S C10S H10B 109.5 . . ?
H10A C10S H10B 109.5 . . ?
O10S C10S H10C 109.5 . . ?
H10A C10S H10C 109.5 . . ?
H10B C10S H10C 109.5 . . ?
C10S O10S H10S 104(3) . . ?
O2SA C2SA H2S1 109.5 . . ?
O2SA C2SA H2S2 109.5 . . ?
H2S1 C2SA H2S2 109.5 . . ?
O2SA C2SA H2S3 109.5 . . ?
H2S1 C2SA H2S3 109.5 . . ?
H2S2 C2SA H2S3 109.5 . . ?
C2SA O2SA H2S7 111(3) . . ?
O2SB C2SB H2S4 109.5 . . ?
O2SB C2SB H2S5 109.5 . . ?
H2S4 C2SB H2S5 109.5 . . ?
O2SB C2SB H2S6 109.5 . . ?
H2S4 C2SB H2S6 109.5 . . ?
H2S5 C2SB H2S6 109.5 . . ?
C2SB O2SB H2S8 109.5 . . ?
C3S O3S H3S 109.5 . . ?
O3S C3S H3S1 109.5 . . ?
O3S C3S H3S2 109.5 . . ?
H3S1 C3S H3S2 109.5 . . ?
O3S C3S H3S3 109.5 . . ?
H3S1 C3S H3S3 109.5 . . ?
H3S2 C3S H3S3 109.5 . . ?
O11S C11S H11A 109.5 . . ?
O11S C11S H11B 109.5 . . ?
H11A C11S H11B 109.5 . . ?
O11S C11S H11C 109.5 . . ?
H11A C11S H11C 109.5 . . ?
H11B C11S H11C 109.5 . . ?
C11S O11S H11S 109.5 . . ?
O5S C5S H5S1 109.5 . . ?
O5S C5S H5S2 109.5 . . ?
H5S1 C5S H5S2 109.5 . . ?
O5S C5S H5S3 109.5 . . ?
H5S1 C5S H5S3 109.5 . . ?
H5S2 C5S H5S3 109.5 . . ?
C5S O5S H5S 109(2) . . ?
O8S C8S H8S1 109.5 . . ?
O8S C8S H8S2 109.5 . . ?
H8S1 C8S H8S2 109.5 . . ?
O8S C8S H8S3 109.5 . . ?
H8S1 C8S H8S3 109.5 . . ?
H8S2 C8S H8S3 109.5 . . ?
C8S O8S H8S 109.5 . . ?
C6L O2L H1 108(2) . . ?

loop_
_geom_bond_atom_site_label_1
_geom_bond_atom_site_label_2
_geom_bond_distance
_geom_bond_site_symmetry_2
_geom_bond_publ_flag
Re2 N6 1.672(6) . ?
Re2 C9 2.083(7) . ?
Re2 C10 2.111(8) . ?
Re2 C8 2.115(8) 2_666 ?
Re2 C7 2.121(8) 2_666 ?
Re2 N1L 2.430(6) . ?
Re1 N1 1.659(6) . ?
Re1 C3 2.100(8) . ?
Re1 C4 2.105(8) . ?
Re1 C2 2.109(8) . ?
Re1 N5 2.409(6) . ?
Re1 P1 2.426(2) . ?
Cu1 N6 1.967(6) . ?
Cu1 N2 1.999(7) . ?
Cu1 N7 2.011(6) . ?
Cu1 P2 2.235(2) . ?
Cu2 N8 2.009(6) . ?
Cu2 N3 2.054(7) . ?
Cu2 P4 2.278(2) . ?
Cu2 P3 2.293(2) . ?
Cu3 N1 2.001(6) . ?
Cu3 N9 2.002(6) . ?
Cu3 P5 2.248(2) . ?
Cu3 P6 2.263(2) . ?
P3 C50 1.819(8) . ?
P3 C51 1.838(7) . ?
P3 C57 1.843(8) . ?
P2 C33B 1.759(11) . ?
P2 C34 1.819(8) . ?
P2 C40 1.837(8) . ?
P2 C33A 1.849(12) . ?
P6 C101 1.814(8) . ?
P6 C108 1.817(8) . ?
P6 C102 1.834(8) . ?
P5 C91A 1.791(4) . ?
P5 C85 1.820(9) . ?
P5 C84 1.825(8) . ?
P4 C67 1.832(8) . ?
P4 C68 1.837(8) . ?
P4 C74 1.844(8) . ?
P1 C17A 1.809(8) . ?
P1 C23 1.819(8) . ?
P1 C16 1.820(8) . ?
P1 C17B 1.83(2) . ?
N2 C2 1.138(9) . ?
N7 C7 1.142(9) . ?
N3 C3 1.162(9) . ?
N1L C1L 1.338(9) . ?
N1L C5L 1.347(9) . ?
N8 C8 1.143(9) . ?
N9 C9 1.167(9) . ?
N5 C12 1.343(10) . ?
N5 C16 1.362(10) . ?
C40 C41 1.351(10) . ?
C40 C45 1.402(11) . ?
C4 N4 1.145(10) . ?
C107 C102 1.385(11) . ?
C107 C106 1.382(10) . ?
C107 H107 0.95 . ?
C58 C59 1.370(10) . ?
C58 C57 1.401(10) . ?
C58 H58 0.95 . ?
C10 N10 1.142(9) . ?
C12 C13 1.391(11) . ?
C12 H12 0.95 . ?
C85 C90 1.389(11) . ?
C85 C86 1.394(11) . ?
O1L C6L 1.202(9) . ?
C103 C104 1.315(10) . ?
C103 C102 1.350(9) . ?
C103 H103 0.95 . ?
C56 C55 1.337(9) . ?
C56 C51 1.346(9) . ?
C56 H56 0.95 . ?
C23 C28 1.389(11) . ?
C23 C24 1.398(11) . ?
C50 C49 1.385(11) . ?
C50 N12 1.390(11) . ?
C84 C83 1.384(11) . ?
C84 N14 1.412(11) . ?
C106 C105 1.367(10) . ?
C106 H106 0.95 . ?
C57 C62 1.368(9) . ?
C1L C2L 1.376(10) . ?
C1L H1L 0.95 . ?
C5L C4L 1.373(10) . ?
C5L H5L 0.95 . ?
C62 C61 1.373(10) . ?
C62 H62 0.95 . ?
C68 C69 1.371(12) . ?
C68 C73 1.386(12) . ?
C59 C60 1.372(10) . ?
C59 H59 0.95 . ?
C13 C14 1.369(12) . ?
C13 H13 0.95 . ?
C105 C104 1.378(12) . ?
C105 H105 0.95 . ?
C39 C34 1.368(10) . ?
C39 C38 1.386(11) . ?
C39 H39 0.95 . ?
C51 C52 1.385(11) . ?
C90 C89 1.394(11) . ?
C90 H90 0.95 . ?
C60 C61 1.385(10) . ?
C60 H60 0.95 . ?
C15 C16 1.363(10) . ?
C15 C14 1.398(11) . ?
C15 H15 0.95 . ?
C53 C54 1.384(11) . ?
C53 C52 1.383(11) . ?
C53 H53 0.95 . ?
C61 H61 0.95 . ?
C14 H14 0.95 . ?
C49 C48 1.396(11) . ?
C49 H49 0.95 . ?
C113 C112 1.394(11) . ?
C113 C108 1.402(11) . ?
C113 H113 0.95 . ?
C52 H52 0.95 . ?
C28 C27 1.374(12) . ?
C28 H28 0.95 . ?
C35 C36 1.379(11) . ?
C35 C34 1.391(10) . ?
C35 H35 0.95 . ?
C74 C75 1.362(12) . ?
C74 C79 1.387(13) . ?
C104 H104 0.95 . ?
C41 C42 1.375(11) . ?
C41 H41 0.95 . ?
C67 C66 1.376(11) . ?
C67 N13 1.386(11) . ?
C3L C4L 1.370(10) . ?
C3L C2L 1.392(11) . ?
C3L H3L 0.95 . ?
C48 C47 1.367(13) . ?
C48 H48 0.95 . ?
C4L C6L 1.510(10) . ?
C108 C109 1.399(11) . ?
C54 C55 1.361(12) . ?
C54 H54 0.95 . ?
C2L H2L1 0.95 . ?
C43 C44 1.384(13) . ?
C43 C42 1.392(12) . ?
C43 H43 0.95 . ?
C83 C82 1.401(12) . ?
C83 H83 0.95 . ?
C112 C111 1.378(12) . ?
C112 H112 0.95 . ?
C75 C76 1.374(12) . ?
C75 H75 0.95 . ?
C45 C44 1.356(11) . ?
C45 H45 0.95 . ?
C73 C72 1.382(12) . ?
C73 H73 0.95 . ?
C101 C100 1.381(11) . ?
C101 N15 1.417(12) . ?
C44 H44 0.95 . ?
C24 C25 1.387(12) . ?
C24 H24 0.95 . ?
C100 C99 1.388(12) . ?
C100 H100 0.95 . ?
C66 C65 1.392(12) . ?
C66 H66 0.95 . ?
C82 C81 1.353(14) . ?
C82 H82 0.95 . ?
C38 C37 1.362(12) . ?
C38 H38 0.95 . ?
C109 C110 1.407(11) . ?
C109 H109 0.95 . ?
C99 C98 1.382(13) . ?
C99 H99 0.95 . ?
C65 C64 1.369(13) . ?
C65 H65 0.95 . ?
N13 C63 1.398(12) . ?
C6L O2L 1.314(10) . ?
C55 H55 0.95 . ?
N12 C46 1.395(11) . ?
C111 C110 1.362(12) . ?
C111 H111 0.95 . ?
C42 H42 0.95 . ?
C69 C70 1.354(13) . ?
C69 H69 0.95 . ?
C86 C87 1.369(12) . ?
C86 H86 0.95 . ?
C46 C47 1.364(13) . ?
C46 H46 0.95 . ?
C81 C80 1.353(14) . ?
C81 H81 0.95 . ?
C27 C26 1.385(13) . ?
C27 H27 0.95 . ?
C87 C88 1.395(13) . ?
C87 H87 0.95 . ?
C37 C36 1.351(12) . ?
C37 H37 0.95 . ?
C25 C26 1.390(13) . ?
C25 H25 0.95 . ?
N15 C97 1.414(12) . ?
N14 C80 1.452(13) . ?
C47 H47 0.95 . ?
C89 C88 1.369(13) . ?
C89 H89 0.95 . ?
C26 H26 0.95 . ?
C77 C76 1.356(15) . ?
C77 C78 1.372(15) . ?
C77 H77 0.95 . ?
C110 H110 0.95 . ?
C79 C78 1.384(12) . ?
C79 H79 0.95 . ?
C88 H88 0.95 . ?
C36 H36 0.95 . ?
C98 C97 1.372(14) . ?
C98 H98 0.95 . ?
C76 H76 0.95 . ?
C71 C72 1.351(14) . ?
C71 C70 1.367(15) . ?
C71 H71 0.95 . ?
C63 C64 1.400(14) . ?
C63 H63 0.95 . ?
C80 H80 0.95 . ?
C70 H70 0.95 . ?
C72 H72 0.95 . ?
C78 H78 0.95 . ?
C64 H64 0.95 . ?
C97 H97 0.95 . ?
C17A C18A 1.39 . ?
C17A C22A 1.39 . ?
C18A C19A 1.39 . ?
C18A H18A 0.95 . ?
C19A C20A 1.39 . ?
C19A H19A 0.95 . ?
C20A C21A 1.39 . ?
C20A H20A 0.95 . ?
C21A C22A 1.39 . ?
C21A H21A 0.95 . ?
C22A H22A 0.95 . ?
N11A C29A 1.39 . ?
N11A C33A 1.39 . ?
C29A C30A 1.39 . ?
C29A H29A 0.95 . ?
C30A C31A 1.39 . ?
C30A H30A 0.95 . ?
C31A C32A 1.39 . ?
C31A H31A 0.95 . ?
C32A C33A 1.39 . ?
C32A H32A 0.95 . ?
C91A C92A 1.39 . ?
C91A C96A 1.39 . ?
C92A C93A 1.39 . ?
C92A H92A 0.95 . ?
C93A C94A 1.39 . ?
C93A H93A 0.95 . ?
C94A C95A 1.39 . ?
C94A H94A 0.95 . ?
C95A C96A 1.39 . ?
C95A H95A 0.95 . ?
C96A H96A 0.95 . ?
N11B C29B 1.39 . ?
N11B C33B 1.39 . ?
C29B C30B 1.39 . ?
C29B H29B 0.95 . ?
C30B C31B 1.39 . ?
C30B H30B 0.95 . ?
C31B C32B 1.39 . ?
C31B H31B 0.95 . ?
C32B C33B 1.39 . ?
C32B H32B 0.95 . ?
C17B C18B 1.39 . ?
C17B C22B 1.39 . ?
C18B C19B 1.39 . ?
C18B H18B 0.95 . ?
C19B C20B 1.39 . ?
C19B H19B 0.95 . ?
C20B C21B 1.39 . ?
C20B H20B 0.95 . ?
C21B C22B 1.39 . ?
C21B H21B 0.95 . ?
C22B H22B 0.95 . ?
C1S O1S 1.440(10) . ?
C1S H1S1 0.98 . ?
C1S H1S2 0.98 . ?
C1S H1S3 0.98 . ?
O1S H1S 0.84 . ?
C7S O7S 1.354(14) . ?
C7S H7S1 0.98 . ?
C7S H7S2 0.98 . ?
C7S H7S3 0.98 . ?
O7S H7S 0.85(2) . ?
O6S C6S 1.328(13) . ?
O6S H6S 0.84 . ?
C6S H6S1 0.98 . ?
C6S H6S2 0.98 . ?
C6S H6S3 0.98 . ?
O9S C9S 1.394(18) . ?
O9S H9S 0.84(2) . ?
C9S H9S1 0.98 . ?
C9S H9S2 0.98 . ?
C9S H9S3 0.98 . ?
C10S O10S 1.417(17) . ?
C10S H10A 0.98 . ?
C10S H10B 0.98 . ?
C10S H10C 0.98 . ?
O10S H10S 0.84(2) . ?
C2SA O2SA 1.428(13) . ?
C2SA H2S1 0.98 . ?
C2SA H2S2 0.98 . ?
C2SA H2S3 0.98 . ?
O2SA H2S7 0.79(2) . ?
C2SB O2SB 1.379(19) . ?
C2SB H2S4 0.98 . ?
C2SB H2S5 0.98 . ?
C2SB H2S6 0.98 . ?
O2SB H2S8 0.84 . ?
O3S C3S 1.43(2) . ?
O3S H3S 0.84 . ?
C3S H3S1 0.98 . ?
C3S H3S2 0.98 . ?
C3S H3S3 0.98 . ?
C11S O11S 1.412(19) . ?
C11S H11A 0.98 . ?
C11S H11B 0.98 . ?
C11S H11C 0.98 . ?
O11S H11S 0.84 . ?
C5S O5S 1.393(17) . ?
C5S H5S1 0.98 . ?
C5S H5S2 0.98 . ?
C5S H5S3 0.98 . ?
O5S H5S 0.840(5) . ?
C8S O8S 1.370(18) . ?
C8S H8S1 0.98 . ?
C8S H8S2 0.98 . ?
C8S H8S3 0.98 . ?
O8S H8S 0.84 . ?
O2L H1 0.801(5) . ?
